data_7717379
loop_
_publ_author_name
'Obey, Tom J. N.'
'Nichol, Gary S.'
'Love, Jason B.'

_publ_section_title
;
 Controlled and sequential single-electron reduction of the uranyl
 dication.
;
_journal_issue 39
_journal_name_full 'Dalton transactions (Cambridge, England : 2003)'
_journal_page_first 16229
_journal_page_last 16240
_journal_paper_doi 10.1039/d4dt02367f
_journal_volume 53
_journal_year 2024
_chemical_formula_moiety 'C80 H110 N12 O6 U2 Y2'
_chemical_formula_sum 'C80 H110 N12 O6 U2 Y2'
_chemical_formula_weight 1989.67
_chemical_properties_physical Air-sensitive,Moisture-sensitive
_space_group_crystal_system triclinic
_space_group_IT_number 2
_space_group_name_Hall '-P 1'
_space_group_name_H-M_alt 'P -1'
_atom_sites_solution_hydrogens geom
_atom_sites_solution_primary dual
_audit_creation_date 2023-11-24
_audit_creation_method
;
Olex2 1.3
(compiled 2020.11.12 svn.r5f609507 for OlexSys, GUI svn.r6408)
;
_audit_update_record
;
2023-12-11 deposited with the CCDC.	2024-09-20 downloaded from the CCDC.
;
_cell_angle_alpha 74.514(2)
_cell_angle_beta 87.911(2)
_cell_angle_gamma 82.799(2)
_cell_formula_units_Z 2
_cell_length_a 15.3299(4)
_cell_length_b 16.2642(4)
_cell_length_c 21.1749(4)
_cell_measurement_reflns_used 47441
_cell_measurement_temperature 120.01(10)
_cell_measurement_theta_max 75.7540
_cell_measurement_theta_min 4.2410
_cell_volume 5047.7(2)
_computing_cell_refinement 'CrysAlisPro 1.171.42.81a (Rigaku OD, 2023)'
_computing_data_collection 'CrysAlisPro 1.171.42.81a (Rigaku OD, 2023)'
_computing_data_reduction 'CrysAlisPro 1.171.42.81a (Rigaku OD, 2023)'
_computing_molecular_graphics 'Olex2 1.3 (Dolomanov et al., 2009)'
_computing_publication_material 'Olex2 1.3 (Dolomanov et al., 2009)'
_computing_structure_refinement 'SHELXL 2018/3 (Sheldrick, 2015)'
_computing_structure_solution 'SHELXT 2018/2 (Sheldrick, 2018)'
_diffrn_ambient_environment N~2~
_diffrn_ambient_temperature 120.01(10)
_diffrn_detector 'CCD plate'
_diffrn_detector_area_resol_mean 5.2792
_diffrn_detector_type Atlas
_diffrn_measured_fraction_theta_full 0.999
_diffrn_measured_fraction_theta_max 0.989
_diffrn_measurement_details
;
List of Runs (angles in degrees, time in seconds):

  # Type    Start    End  Width  t~exp~   \w     \q     \k     \f   Frames
#--------------------------------------------------------------------------
  1  \w   -118.00 -16.00   1.00    5.00    --  -42.00 -27.00  -4.00  102
  2  \w     16.00 118.00   1.00    5.00    --   42.00  27.00 157.00  102
  3  \w    -34.00  68.00   1.00    5.00    --   42.00 -27.00  -4.00  102
  4  \w     35.00 137.00   1.00   20.00    --  111.00 -27.00  -4.00  102
  5  \w     85.00 178.00   1.00   20.00    --  111.00  27.00 157.00   93
  6  \w    -65.00  31.00   1.00    5.00    --  -42.00  38.00 -60.00   96
  7  \w    -68.00  34.00   1.00    5.00    --  -42.00  27.00 157.00  102
  8  \w   -126.00 -37.00   1.00    5.00    --  -42.00 178.00 120.00   89
  9  \w     10.00  42.00   1.00    5.00    --   42.00  80.00  64.74   32
 10  \w     10.00  42.00   1.00    5.00    --   42.00  80.00 -33.33   32
 11  \w      9.00  42.00   1.00    5.00    --   42.00  82.00  14.12   33
 12  \w     10.00  42.00   1.00    5.00    --   42.00  79.00 157.13   32
 13  \w     61.00 129.00   1.00    5.00    --   42.00 178.00 -90.00   68
 14  \w     10.00  42.00   1.00    5.00    --   42.00  78.00  35.18   32
 15  \w     37.00 108.00   1.00   20.00    --  111.00-107.00 101.80   71
 16  \w     41.00 131.00   1.00   20.00    --  111.00-152.00 -83.39   90
 17  \w     30.00 107.00   1.00   20.00    --  111.00 -94.00-150.00   77
 18  \w     99.00 177.00   1.00   20.00    --  111.00  45.00   0.00   78
 19  \w     61.00 107.00   1.00   20.00    --  111.00 -94.00   0.00   46
 20  \w    121.00 148.00   1.00   20.00    --  111.00 125.00  60.00   27
 21  \w     74.00 107.00   1.00   20.00    --  111.00 -94.00  30.00   33
 22  \w    124.00 174.00   1.00   20.00    --  111.00  15.00-120.00   50
 23  \w     44.00 127.00   1.00   20.00    --  111.00 -61.00-180.00   83
 24  \w     80.00 107.00   1.00   20.00    --  111.00 -94.00 120.00   27
 25  \w     76.00 107.00   1.00   20.00    --  111.00 -94.00-180.00   31
 26  \w    106.00 139.00   1.00   20.00    --  111.00  45.00 -60.00   33
 27  \w     43.00  68.00   1.00   20.00    --  111.00-125.00  60.00   25
 28  \w     99.00 126.00   1.00   20.00    --  111.00 -45.00  30.00   27
 29  \w     98.00 161.00   1.00   20.00    --  111.00 125.00 -90.00   63
 30  \w     42.00 112.00   1.00   20.00    --  111.00-125.00   0.00   70
 31  \w    122.00 165.00   1.00   20.00    --  111.00 125.00-180.00   43
 32  \w     92.00 119.00   1.00   20.00    --  111.00-134.00 -88.39   27
 33  \w     88.00 125.00   1.00   20.00    --  111.00  30.00 -90.00   37
 34  \w     89.00 114.00   1.00   20.00    --  111.00  15.00-120.00   25
 35  \w    104.00 177.00   1.00   20.00    --  111.00  77.00  60.00   73
 36  \w     38.00  65.00   1.00   20.00    --  111.00 -94.00 120.00   27
 37  \w    114.00 165.00   1.00   20.00    --  111.00  30.00-180.00   51
 38  \w     57.00  84.00   1.00   20.00    --  111.00 -77.00 -30.00   27
 39  \w     76.00 103.00   1.00   20.00    --  111.00 -71.00 -41.58   27
 40  \w     44.00 109.00   1.00   20.00    --  111.00-112.00   2.71   65
 41  \w     45.00  70.00   1.00   20.00    --  111.00-107.00-102.22   25
 42  \w     78.00 108.00   1.00   20.00    --  111.00-107.00-102.22   30
 43  \w     44.00  81.00   1.00   20.00    --  111.00 -45.00 -30.00   37
 44  \w    142.00 168.00   1.00   20.00    --  111.00 101.00   0.90   26
 45  \w     42.00  69.00   1.00   20.00    --  111.00 -94.00-180.00   27
 46  \w     82.00 108.00   1.00   20.00    --  111.00-105.00 -87.12   26
 47  \w     83.00 125.00   1.00   20.00    --  111.00  68.00  82.95   42
 48  \w     85.00 113.00   1.00   20.00    --  111.00  66.00 -96.45   28
 49  \w    133.00 177.00   1.00   20.00    --  111.00  66.00 -96.45   44
 50  \w    127.00 154.00   1.00   20.00    --  111.00  30.00 120.00   27
 51  \w     80.00 112.00   1.00   20.00    --  111.00-125.00  60.00   32
 52  \w     52.00  88.00   1.00   20.00    --  111.00 -94.00 -90.00   36
 53  \w     71.00 107.00   1.00   20.00    --  111.00 -94.00  90.00   36
 54  \w     69.00  96.00   1.00   20.00    --  111.00-125.00  90.00   27
 55  \w     94.00 146.00   1.00   20.00    --  111.00  56.00 -63.77   52
 56  \w     84.00 124.00   1.00   20.00    --  111.00  61.00-180.00   40
 57  \w    129.00 155.00   1.00   20.00    --  111.00  61.00-180.00   26
 58  \w    100.00 129.00   1.00   20.00    --  111.00  70.00-112.42   29
 59  \w    138.00 166.00   1.00   20.00    --  111.00  70.00-112.42   28
 60  \w     77.00 108.00   1.00   20.00    --  111.00-125.00 120.00   31
 61  \w     65.00  92.00   1.00   20.00    --  111.00 -94.00 -60.00   27
 62  \w     41.00  87.00   1.00   20.00    --  111.00 -45.00   0.00   46
 63  \w    148.00 178.00   1.00   20.00    --  111.00 125.00-120.00   30
 64  \w    131.00 158.00   1.00   20.00    --  111.00 125.00 120.00   27
 65  \w    114.00 141.00   1.00   20.00    --  111.00  45.00-180.00   27
 66  \w     88.00 147.00   1.00   20.00    --  111.00  45.00  36.65   59
 67  \w    104.00 131.00   1.00   20.00    --  111.00 -77.00   0.00   27
 68  \w    101.00 128.00   1.00   20.00    --  111.00  30.00  90.00   27
 69  \w    107.00 134.00   1.00   20.00    --  111.00  30.00  30.00   27
 70  \w     95.00 132.00   1.00   20.00    --  111.00 -45.00   0.00   37
 71  \w     85.00 124.00   1.00   20.00    --  111.00  62.00-168.61   39
 72  \w    131.00 160.00   1.00   20.00    --  111.00  30.00 -90.00   29
 73  \w    105.00 176.00   1.00   20.00    --  111.00  77.00 120.00   71
 74  \w     71.00 116.00   1.00   20.00    --  111.00 -61.00  90.00   45
 75  \w    102.00 141.00   1.00   20.00    --  111.00 -77.00  60.00   39
 76  \w     81.00 108.00   1.00   20.00    --  111.00 -84.00 171.87   27
 77  \w     96.00 123.00   1.00   20.00    --  111.00 -86.00 123.27   27
 78  \w     37.00  69.00   1.00   20.00    --  111.00 -94.00  30.00   32
;
_diffrn_measurement_device 'four-circle diffractometer'
_diffrn_measurement_device_type 'SuperNova, Dual, Cu at home/near, Atlas'
_diffrn_measurement_method '\w scans'
_diffrn_orient_matrix_type 'CrysAlisPro convention (1999,Acta A55,543-557)'
_diffrn_orient_matrix_UB_11 -0.0965039000
_diffrn_orient_matrix_UB_12 0.0371506000
_diffrn_orient_matrix_UB_13 0.0060286000
_diffrn_orient_matrix_UB_21 0.0305996000
_diffrn_orient_matrix_UB_22 0.0716021000
_diffrn_orient_matrix_UB_23 0.0258887000
_diffrn_orient_matrix_UB_31 0.0033144000
_diffrn_orient_matrix_UB_32 0.0574030000
_diffrn_orient_matrix_UB_33 -0.0706610000
_diffrn_radiation_monochromator mirror
_diffrn_radiation_probe x-ray
_diffrn_radiation_type 'Cu K\a'
_diffrn_radiation_wavelength 1.54178
_diffrn_reflns_av_R_equivalents 0.0743
_diffrn_reflns_av_unetI/netI 0.0502
_diffrn_reflns_Laue_measured_fraction_full 0.999
_diffrn_reflns_Laue_measured_fraction_max 0.989
_diffrn_reflns_limit_h_max 18
_diffrn_reflns_limit_h_min -19
_diffrn_reflns_limit_k_max 20
_diffrn_reflns_limit_k_min -20
_diffrn_reflns_limit_l_max 26
_diffrn_reflns_limit_l_min -26
_diffrn_reflns_number 107929
_diffrn_reflns_point_group_measured_fraction_full 0.999
_diffrn_reflns_point_group_measured_fraction_max 0.989
_diffrn_reflns_theta_full 67.679
_diffrn_reflns_theta_max 75.932
_diffrn_reflns_theta_min 3.630
_diffrn_source 'micro-focus sealed X-ray tube'
_diffrn_source_type 'SuperNova (Cu) X-ray Source'
_diffrn_standards_number 0
_exptl_absorpt_coefficient_mu 10.768
_exptl_absorpt_correction_T_max 0.5882
_exptl_absorpt_correction_T_min 0.1098
_exptl_absorpt_correction_type empirical
_exptl_absorpt_process_details
;
SADABS-2016/2 (Bruker,2016/2) was used for absorption correction.
wR2(int) was 0.1210 before and 0.0749 after correction.
The Ratio of minimum to maximum transmission is 0.1867.
The \l/2 correction factor is Not present.
;
_exptl_crystal_colour brown
_exptl_crystal_colour_primary brown
_exptl_crystal_density_diffrn 1.309
_exptl_crystal_description blade
_exptl_crystal_F_000 1968
_exptl_crystal_recrystallization_method 'Re-crystallisation from solvent: Tetrahydrofuran'
_exptl_crystal_size_max 0.36
_exptl_crystal_size_mid 0.089
_exptl_crystal_size_min 0.057
_refine_diff_density_max 4.558
_refine_diff_density_min -5.129
_refine_diff_density_rms 0.181
_refine_ls_extinction_method none
_refine_ls_goodness_of_fit_ref 1.072
_refine_ls_hydrogen_treatment constr
_refine_ls_matrix_type full
_refine_ls_number_parameters 949
_refine_ls_number_reflns 20831
_refine_ls_number_restraints 0
_refine_ls_restrained_S_all 1.072
_refine_ls_R_factor_all 0.0723
_refine_ls_R_factor_gt 0.0576
_refine_ls_shift/su_max 0.001
_refine_ls_shift/su_mean 0.000
_refine_ls_structure_factor_coef Fsqd
_refine_ls_weighting_details 'w=1/[\s^2^(Fo^2^)+(0.0372P)^2^+69.4686P] where P=(Fo^2^+2Fc^2^)/3'
_refine_ls_weighting_scheme calc
_refine_ls_wR_factor_gt 0.1340
_refine_ls_wR_factor_ref 0.1457
_reflns_Friedel_coverage 0.000
_reflns_number_gt 16990
_reflns_number_total 20831
_reflns_threshold_expression 'I > 2\s(I)'
_cod_data_source_file d4dt02367f2.cif
_cod_data_source_block jl23019_231123_sadabs
_cod_database_code 7717379
_shelx_shelxl_version_number 2018/3
_chemical_oxdiff_formula C72H100N12O4Y2U2
_chemical_oxdiff_usercomment '@ 120 K JHPC TO517-3'
_shelx_space_group_comment
;
The symmetry employed for this shelxl refinement is uniquely defined
by the following loop, which should always be used as a source of
symmetry information in preference to the above space-group names.
They are only intended as comments.
;
_shelx_estimated_absorpt_t_max 0.579
_shelx_estimated_absorpt_t_min 0.113
_reflns_odcompleteness_completeness 97.50
_reflns_odcompleteness_iscentric 1
_reflns_odcompleteness_theta 76.86
_olex2_refinement_description
;
1. Fixed Uiso
 At 1.2 times of:
  All C(H) groups, All C(H,H) groups, All C(H,H,H,H) groups
 At 1.5 times of:
  All C(H,H,H) groups
2. Others
 Sof(H3BC)=Sof(H3BD)=Sof(C10)=Sof(H10A)=Sof(H10B)=Sof(C80)=Sof(H80A)=Sof(H80B)=
 Sof(C79A)=Sof(H79C)=Sof(H79D)=1-FVAR(1)
 Sof(H3AA)=Sof(H3AB)=Sof(C77)=Sof(H77A)=Sof(H77B)=Sof(C79)=Sof(H79A)=Sof(H79B)=
 Sof(C78)=Sof(H78A)=Sof(H78B)=FVAR(1)
3.a Ternary CH refined with riding coordinates:
 C20(H20), C27(H27), C28(H28), C31(H31), C45(H45), C56(H56), C63(H63),
 C64(H64), C67(H67), C81(H81)
3.b Secondary CH2 refined with riding coordinates:
 C2(H2A,H2B), C11(H11A,H11B), C12(H12A,H12B), C13(H13A,H13B), C14(H14A,H14B),
 C21(H21A,H21B), C22(H22A,H22B), C23(H23A,H23B), C24(H24A,H24B), C25(H25A,H25B),
  C32(H32A,H32B), C33(H33A,H33B), C34(H34A,H34B), C35(H35A,H35B), C36(H36A,
 H36B), C38(H38A,H38B), C46(H46A,H46B), C47(H47A,H47B), C48(H48A,H48B),
 C49(H49A,H49B), C50(H50A,H50B), C57(H57A,H57B), C58(H58A,H58B), C59(H59A,H59B),
  C60(H60A,H60B), C61(H61A,H61B), C68(H68A,H68B), C69(H69A,H69B), C70(H70A,
 H70B), C71(H71A,H71B), C72(H72A,H72B), C73(H73A,H73B), C74(H74A,H74B),
 C75(H75A,H75B), C76(H76A,H76B), C82(H82A,H82B), C3(H3AA,H3AB), C3(H3BC,H3BD),
 C10(H10A,H10B), C77(H77A,H77B), C79(H79A,H79B), C78(H78A,H78B), C80(H80A,H80B),
  C79A(H79C,H79D)
3.c Aromatic/amide H refined with riding coordinates:
 C5(H5), C6(H6), C8(H8), C16(H16), C17(H17), C19(H19), C30(H30), C41(H41),
 C42(H42), C44(H44), C52(H52), C53(H53), C55(H55), C66(H66)
3.d Idealised Me refined as rotating group:
 C1(H1A,H1B,H1C), C37(H37A,H37B,H37C)
;
_smtbx_masks_void_probe_radius 1.2
_smtbx_masks_void_truncation_radius 1.2
_olex2_submission_special_instructions 'No special instructions were received'
_oxdiff_exptl_absorpt_empirical_details
;
Empirical correction (ABSPACK) includes:
;
_oxdiff_exptl_absorpt_empirical_full_max 1.824
_oxdiff_exptl_absorpt_empirical_full_min 0.595

loop_
_space_group_symop_operation_xyz
'x, y, z'
'-x, -y, -z'

loop_
_atom_site_label
_atom_site_type_symbol
_atom_site_fract_x
_atom_site_fract_y
_atom_site_fract_z
_atom_site_U_iso_or_equiv
_atom_site_adp_type
_atom_site_occupancy
_atom_site_site_symmetry_order
_atom_site_calc_flag
_atom_site_refinement_flags_posn
_atom_site_refinement_flags_adp
_atom_site_refinement_flags_occupancy
_atom_site_disorder_assembly
_atom_site_disorder_group
U1 U 0.69831(2) 0.80890(2) 0.19805(2) 0.03146(8) Uani 1 1 d . . . . .
U2 U 0.55792(2) 0.65728(2) 0.28784(2) 0.02821(8) Uani 1 1 d . . . . .
Y1 Y 0.67601(5) 0.81726(5) 0.35990(4) 0.03580(18) Uani 1 1 d . . . . .
Y2 Y 0.69354(5) 0.56849(5) 0.18299(3) 0.03005(15) Uani 1 1 d . . . . .
O1 O 0.7513(4) 0.8543(4) 0.2673(3) 0.0372(14) Uani 1 1 d . . . . .
O2 O 0.6079(4) 0.7776(3) 0.2850(2) 0.0271(12) Uani 1 1 d . . . . .
O3 O 0.6392(4) 0.6946(3) 0.1966(2) 0.0236(11) Uani 1 1 d . . . . .
O4 O 0.6032(4) 0.5431(3) 0.2680(3) 0.0290(12) Uani 1 1 d . . . . .
O5 O 0.7225(5) 0.8113(5) 0.4743(3) 0.056(2) Uani 1 1 d . . . . .
O6 O 0.8006(5) 0.4589(4) 0.1458(3) 0.0452(16) Uani 1 1 d . . . . .
N1 N 0.4137(5) 0.7108(5) 0.3277(3) 0.0359(16) Uani 1 1 d . . . . .
N2 N 0.4315(5) 0.6946(4) 0.2036(3) 0.0308(15) Uani 1 1 d . . . . .
N3 N 0.5368(5) 0.8531(5) 0.4057(4) 0.0408(19) Uani 1 1 d . . . . .
N4 N 0.6580(6) 0.9709(6) 0.3569(4) 0.049(2) Uani 1 1 d . . . . .
N5 N 0.6147(5) 0.6859(5) 0.4163(3) 0.0365(17) Uani 1 1 d . . . . .
N6 N 0.7939(5) 0.6908(6) 0.3926(4) 0.047(2) Uani 1 1 d . . . . .
N7 N 0.6782(5) 0.8659(5) 0.0773(4) 0.0365(17) Uani 1 1 d . . . . .
N8 N 0.5804(5) 0.9410(4) 0.1619(4) 0.0340(16) Uani 1 1 d . . . . .
N9 N 0.8072(5) 0.6643(5) 0.1492(3) 0.0334(16) Uani 1 1 d . . . . .
N10 N 0.8196(5) 0.5311(5) 0.2628(4) 0.0378(17) Uani 1 1 d . . . . .
N11 N 0.6883(5) 0.6299(5) 0.0674(4) 0.0360(17) Uani 1 1 d . . . . .
N12 N 0.5987(5) 0.4891(5) 0.1342(3) 0.0338(16) Uani 1 1 d . . . . .
C1 C 0.4665(8) 0.6655(8) 0.5643(5) 0.055(3) Uani 1 1 d . . . . .
H1A H 0.520321 0.628208 0.559690 0.083 Uiso 1 1 calc R U . . .
H1B H 0.434771 0.638252 0.603890 0.083 Uiso 1 1 calc R U . . .
H1C H 0.481710 0.720893 0.567872 0.083 Uiso 1 1 calc R U . . .
C2 C 0.4086(7) 0.6799(7) 0.5049(4) 0.043(2) Uani 1 1 d . . . . .
H2A H 0.354146 0.716945 0.510587 0.052 Uiso 1 1 calc R U . . .
H2B H 0.391626 0.623861 0.503060 0.052 Uiso 1 1 calc R U . . .
C9 C 0.4516(6) 0.7217(6) 0.4389(4) 0.036(2) Uani 1 1 d . . . . .
C4 C 0.3846(6) 0.7296(6) 0.3846(4) 0.0349(19) Uani 1 1 d . . . . .
C5 C 0.2957(7) 0.7552(7) 0.3829(5) 0.043(2) Uani 1 1 d . . . . .
H5 H 0.260932 0.770803 0.416879 0.052 Uiso 1 1 calc R U . . .
C6 C 0.2663(7) 0.7540(7) 0.3214(5) 0.043(2) Uani 1 1 d . . . . .
H6 H 0.207875 0.768502 0.305111 0.052 Uiso 1 1 calc R U . . .
C7 C 0.3411(6) 0.7269(6) 0.2888(4) 0.037(2) Uani 1 1 d . . . . .
C8 C 0.3543(6) 0.7183(5) 0.2237(4) 0.0331(18) Uani 1 1 d . . . . .
H8 H 0.305649 0.730206 0.194789 0.040 Uiso 1 1 calc R U . . .
C11 C 0.4933(8) 0.7832(7) 0.0240(5) 0.049(2) Uani 1 1 d . . . . .
H11A H 0.545419 0.740510 0.024368 0.058 Uiso 1 1 calc R U . . .
H11B H 0.508591 0.840457 -0.000605 0.058 Uiso 1 1 calc R U . . .
C12 C 0.4156(8) 0.7599(9) -0.0097(5) 0.057(3) Uani 1 1 d . . . . .
H12A H 0.365494 0.805851 -0.013877 0.069 Uiso 1 1 calc R U . . .
H12B H 0.433414 0.755993 -0.054285 0.069 Uiso 1 1 calc R U . . .
C13 C 0.3870(8) 0.6751(8) 0.0294(5) 0.052(3) Uani 1 1 d . . . . .
H13A H 0.435327 0.628384 0.030202 0.063 Uiso 1 1 calc R U . . .
H13B H 0.335599 0.662798 0.008054 0.063 Uiso 1 1 calc R U . . .
C14 C 0.3626(7) 0.6779(7) 0.1002(4) 0.044(2) Uani 1 1 d . . . . .
H14A H 0.313273 0.723524 0.099725 0.052 Uiso 1 1 calc R U . . .
H14B H 0.343775 0.622200 0.125019 0.052 Uiso 1 1 calc R U . . .
C15 C 0.4682(7) 0.8127(7) 0.4385(4) 0.041(2) Uani 1 1 d . . . . .
C16 C 0.4140(7) 0.8688(7) 0.4668(5) 0.050(3) Uani 1 1 d . . . . .
H16 H 0.363037 0.855873 0.492682 0.060 Uiso 1 1 calc R U . . .
C17 C 0.4483(7) 0.9474(7) 0.4501(5) 0.051(3) Uani 1 1 d . . . . .
H17 H 0.424825 0.998631 0.461220 0.061 Uiso 1 1 calc R U . . .
C18 C 0.5239(7) 0.9350(7) 0.4139(5) 0.045(2) Uani 1 1 d . . . . .
C19 C 0.5854(8) 0.9940(7) 0.3870(5) 0.050(3) Uani 1 1 d . . . . .
H19 H 0.574068 1.051289 0.390721 0.060 Uiso 1 1 calc R U . . .
C20 C 0.7166(8) 1.0367(7) 0.3298(6) 0.057(3) Uani 1 1 d . . . . .
H20 H 0.708691 1.080504 0.355496 0.069 Uiso 1 1 calc R U . . .
C21 C 0.6928(9) 1.0800(7) 0.2599(7) 0.066(4) Uani 1 1 d . . . . .
H21A H 0.631191 1.107419 0.257727 0.079 Uiso 1 1 calc R U . . .
H21B H 0.697105 1.036487 0.234632 0.079 Uiso 1 1 calc R U . . .
C22 C 0.7534(11) 1.1485(9) 0.2287(10) 0.093(6) Uani 1 1 d . . . . .
H22A H 0.739880 1.172207 0.181509 0.112 Uiso 1 1 calc R U . . .
H22B H 0.743991 1.196205 0.250026 0.112 Uiso 1 1 calc R U . . .
C23 C 0.8488(11) 1.1071(10) 0.2374(11) 0.103(7) Uani 1 1 d . . . . .
H23A H 0.859072 1.065827 0.210279 0.124 Uiso 1 1 calc R U . . .
H23B H 0.887708 1.152398 0.220673 0.124 Uiso 1 1 calc R U . . .
C24 C 0.8744(11) 1.0609(11) 0.3067(9) 0.086(5) Uani 1 1 d . . . . .
H24A H 0.935319 1.032010 0.307605 0.103 Uiso 1 1 calc R U . . .
H24B H 0.872370 1.102801 0.333321 0.103 Uiso 1 1 calc R U . . .
C25 C 0.8130(9) 0.9958(9) 0.3352(7) 0.072(4) Uani 1 1 d . . . . .
H25A H 0.827744 0.968826 0.381838 0.086 Uiso 1 1 calc R U . . .
H25B H 0.820682 0.950132 0.311796 0.086 Uiso 1 1 calc R U . . .
C26 C 0.5329(6) 0.6634(5) 0.4301(5) 0.0359(19) Uani 1 1 d . . . . .
C27 C 0.5334(7) 0.5754(6) 0.4284(4) 0.036(2) Uani 1 1 d . . . . .
H27 H 0.486369 0.538414 0.447064 0.044 Uiso 1 1 calc R U . . .
C28 C 0.6201(6) 0.5451(6) 0.4172(4) 0.037(2) Uani 1 1 d . . . . .
H28 H 0.644962 0.483281 0.426285 0.044 Uiso 1 1 calc R U . . .
C29 C 0.6694(7) 0.6154(6) 0.4092(4) 0.038(2) Uani 1 1 d . . . . .
C30 C 0.7619(7) 0.6178(6) 0.4027(4) 0.039(2) Uani 1 1 d . . . . .
H30 H 0.800214 0.566239 0.405779 0.047 Uiso 1 1 calc R U . . .
C31 C 0.8917(8) 0.6839(9) 0.3977(6) 0.065(4) Uani 1 1 d . . . . .
H31 H 0.918266 0.648428 0.368303 0.078 Uiso 1 1 calc R U . . .
C32 C 0.9243(8) 0.6390(9) 0.4689(7) 0.065(3) Uani 1 1 d . . . . .
H32A H 0.899539 0.673180 0.499030 0.078 Uiso 1 1 calc R U . . .
H32B H 0.904404 0.581246 0.483722 0.078 Uiso 1 1 calc R U . . .
C33 C 1.0243(10) 0.6309(10) 0.4699(9) 0.084(4) Uani 1 1 d . . . . .
H33A H 1.048855 0.592758 0.442530 0.101 Uiso 1 1 calc R U . . .
H33B H 1.045488 0.604805 0.515325 0.101 Uiso 1 1 calc R U . . .
C34 C 1.0562(8) 0.7200(10) 0.4436(7) 0.078(4) Uani 1 1 d . . . . .
H34A H 1.037444 0.755539 0.474226 0.093 Uiso 1 1 calc R U . . .
H34B H 1.121247 0.713146 0.441827 0.093 Uiso 1 1 calc R U . . .
C35 C 1.0215(10) 0.7644(13) 0.3784(7) 0.094(6) Uani 1 1 d . . . . .
H35A H 1.047740 0.733318 0.346627 0.113 Uiso 1 1 calc R U . . .
H35B H 1.039381 0.822977 0.365358 0.113 Uiso 1 1 calc R U . . .
C36 C 0.9221(9) 0.7708(10) 0.3749(7) 0.076(4) Uani 1 1 d . . . . .
H36A H 0.895281 0.807513 0.402722 0.091 Uiso 1 1 calc R U . . .
H36B H 0.902728 0.798050 0.329250 0.091 Uiso 1 1 calc R U . . .
C37 C 0.9183(8) 0.6967(7) -0.0126(6) 0.058(3) Uani 1 1 d . . . . .
H37A H 0.965273 0.712036 -0.044650 0.087 Uiso 1 1 calc R U . . .
H37B H 0.889996 0.650398 -0.021802 0.087 Uiso 1 1 calc R U . . .
H37C H 0.943289 0.677358 0.031614 0.087 Uiso 1 1 calc R U . . .
C38 C 0.8510(7) 0.7743(6) -0.0171(5) 0.045(2) Uani 1 1 d . . . . .
H38A H 0.825599 0.792515 -0.061704 0.054 Uiso 1 1 calc R U . . .
H38B H 0.881348 0.821982 -0.011109 0.054 Uiso 1 1 calc R U . . .
C39 C 0.7748(7) 0.7598(6) 0.0336(4) 0.040(2) Uani 1 1 d . . . . .
C40 C 0.7161(7) 0.8435(6) 0.0248(4) 0.039(2) Uani 1 1 d . . . . .
C41 C 0.6887(7) 0.9065(6) -0.0332(5) 0.044(2) Uani 1 1 d . . . . .
H41 H 0.705365 0.905766 -0.076779 0.053 Uiso 1 1 calc R U . . .
C42 C 0.6329(7) 0.9694(7) -0.0143(5) 0.045(2) Uani 1 1 d . . . . .
H42 H 0.604105 1.020713 -0.042124 0.053 Uiso 1 1 calc R U . . .
C43 C 0.6275(6) 0.9421(6) 0.0541(5) 0.039(2) Uani 1 1 d . . . . .
C44 C 0.5761(7) 0.9793(6) 0.0995(4) 0.038(2) Uani 1 1 d . . . . .
H44 H 0.538985 1.031809 0.084208 0.046 Uiso 1 1 calc R U . . .
C45 C 0.5186(6) 0.9775(6) 0.2065(4) 0.0359(19) Uani 1 1 d . . . . .
H45 H 0.549619 0.968585 0.248933 0.043 Uiso 1 1 calc R U . . .
C46 C 0.4854(7) 1.0730(6) 0.1820(6) 0.048(2) Uani 1 1 d . . . . .
H46A H 0.451364 1.083248 0.141190 0.058 Uiso 1 1 calc R U . . .
H46B H 0.536038 1.106593 0.171898 0.058 Uiso 1 1 calc R U . . .
C47 C 0.4269(8) 1.1030(7) 0.2339(6) 0.054(3) Uani 1 1 d . . . . .
H47A H 0.461797 1.095647 0.273875 0.065 Uiso 1 1 calc R U . . .
H47B H 0.405458 1.164814 0.217062 0.065 Uiso 1 1 calc R U . . .
C48 C 0.3483(8) 1.0514(7) 0.2511(6) 0.055(3) Uani 1 1 d . . . . .
H48A H 0.314486 1.068195 0.287379 0.066 Uiso 1 1 calc R U . . .
H48B H 0.309019 1.065184 0.212651 0.066 Uiso 1 1 calc R U . . .
C49 C 0.3776(7) 0.9559(7) 0.2713(5) 0.046(2) Uani 1 1 d . . . . .
H49A H 0.325322 0.924545 0.277314 0.056 Uiso 1 1 calc R U . . .
H49B H 0.408580 0.940890 0.313788 0.056 Uiso 1 1 calc R U . . .
C50 C 0.4387(7) 0.9273(6) 0.2204(4) 0.039(2) Uani 1 1 d . . . . .
H50A H 0.405858 0.936398 0.179223 0.047 Uiso 1 1 calc R U . . .
H50B H 0.458970 0.865178 0.236618 0.047 Uiso 1 1 calc R U . . .
C51 C 0.7228(7) 0.6917(6) 0.0197(4) 0.038(2) Uani 1 1 d . . . . .
C52 C 0.7012(7) 0.6861(7) -0.0419(4) 0.046(2) Uani 1 1 d . . . . .
H52 H 0.718222 0.721632 -0.082695 0.055 Uiso 1 1 calc R U . . .
C53 C 0.6500(8) 0.6191(7) -0.0333(5) 0.051(3) Uani 1 1 d . . . . .
H53 H 0.624793 0.600477 -0.066574 0.062 Uiso 1 1 calc R U . . .
C54 C 0.6433(7) 0.5848(6) 0.0342(4) 0.040(2) Uani 1 1 d . . . . .
C55 C 0.5987(7) 0.5146(6) 0.0711(5) 0.040(2) Uani 1 1 d . . . . .
H55 H 0.567481 0.485294 0.047652 0.048 Uiso 1 1 calc R U . . .
C56 C 0.5479(6) 0.4182(6) 0.1647(4) 0.039(2) Uani 1 1 d . . . . .
H56 H 0.546573 0.381569 0.133603 0.047 Uiso 1 1 calc R U . . .
C57 C 0.5904(7) 0.3628(6) 0.2277(5) 0.045(2) Uani 1 1 d . . . . .
H57A H 0.593698 0.398554 0.258555 0.054 Uiso 1 1 calc R U . . .
H57B H 0.651187 0.340510 0.218300 0.054 Uiso 1 1 calc R U . . .
C58 C 0.5396(7) 0.2869(6) 0.2604(5) 0.046(2) Uani 1 1 d . . . . .
H58A H 0.540441 0.248071 0.231338 0.055 Uiso 1 1 calc R U . . .
H58B H 0.568536 0.253835 0.302064 0.055 Uiso 1 1 calc R U . . .
C59 C 0.4449(7) 0.3188(7) 0.2738(5) 0.044(2) Uani 1 1 d . . . . .
H59A H 0.411829 0.269015 0.291748 0.052 Uiso 1 1 calc R U . . .
H59B H 0.443814 0.351906 0.306886 0.052 Uiso 1 1 calc R U . . .
C60 C 0.4010(7) 0.3753(7) 0.2114(5) 0.045(2) Uani 1 1 d . . . . .
H60A H 0.340889 0.398169 0.221733 0.054 Uiso 1 1 calc R U . . .
H60B H 0.396041 0.340131 0.180311 0.054 Uiso 1 1 calc R U . . .
C61 C 0.4531(6) 0.4509(6) 0.1785(5) 0.038(2) Uani 1 1 d . . . . .
H61A H 0.424214 0.484324 0.136943 0.046 Uiso 1 1 calc R U . . .
H61B H 0.453072 0.489451 0.207641 0.046 Uiso 1 1 calc R U . . .
C62 C 0.8182(6) 0.7346(6) 0.1010(4) 0.0358(19) Uani 1 1 d . . . . .
C63 C 0.8680(6) 0.7900(6) 0.1249(5) 0.040(2) Uani 1 1 d . . . . .
H63 H 0.897274 0.838624 0.096692 0.048 Uiso 1 1 calc R U . . .
C64 C 0.8910(6) 0.7470(6) 0.1892(5) 0.037(2) Uani 1 1 d . . . . .
H64 H 0.939096 0.759609 0.214513 0.045 Uiso 1 1 calc R U . . .
C65 C 0.8536(6) 0.6685(6) 0.2033(4) 0.0354(19) Uani 1 1 d . . . . .
C66 C 0.8624(6) 0.5954(6) 0.2584(5) 0.040(2) Uani 1 1 d . . . . .
H66 H 0.900880 0.594183 0.292869 0.048 Uiso 1 1 calc R U . . .
C67 C 0.8459(8) 0.4541(7) 0.3160(5) 0.053(3) Uani 1 1 d . . . . .
H67 H 0.852528 0.471242 0.357351 0.064 Uiso 1 1 calc R U . . .
C68 C 0.9360(9) 0.4072(8) 0.2986(6) 0.064(3) Uani 1 1 d . . . . .
H68A H 0.930396 0.391813 0.256828 0.077 Uiso 1 1 calc R U . . .
H68B H 0.982015 0.446223 0.292857 0.077 Uiso 1 1 calc R U . . .
C69 C 0.9630(11) 0.3244(10) 0.3543(8) 0.084(4) Uani 1 1 d . . . . .
H69A H 1.017209 0.293008 0.341211 0.101 Uiso 1 1 calc R U . . .
H69B H 0.976215 0.340795 0.394439 0.101 Uiso 1 1 calc R U . . .
C70 C 0.8920(10) 0.2663(9) 0.3691(8) 0.082(4) Uani 1 1 d . . . . .
H70A H 0.908952 0.218809 0.408487 0.099 Uiso 1 1 calc R U . . .
H70B H 0.887646 0.240722 0.332037 0.099 Uiso 1 1 calc R U . . .
C71 C 0.8027(10) 0.3111(8) 0.3809(7) 0.070(4) Uani 1 1 d . . . . .
H71A H 0.803266 0.326143 0.423182 0.083 Uiso 1 1 calc R U . . .
H71B H 0.757865 0.271486 0.383783 0.083 Uiso 1 1 calc R U . . .
C72 C 0.7779(8) 0.3928(7) 0.3261(6) 0.058(3) Uani 1 1 d . . . . .
H72A H 0.770476 0.376945 0.284738 0.070 Uiso 1 1 calc R U . . .
H72B H 0.720843 0.421884 0.336859 0.070 Uiso 1 1 calc R U . . .
C73 C 0.7043(9) 0.7357(9) 0.5273(5) 0.063(3) Uani 1 1 d . . . . .
H73A H 0.734989 0.682381 0.518777 0.075 Uiso 1 1 calc R U . . .
H73B H 0.640437 0.731191 0.530692 0.075 Uiso 1 1 calc R U . . .
C74 C 0.7376(12) 0.7486(11) 0.5894(6) 0.083(5) Uani 1 1 d . . . . .
H74A H 0.704362 0.719622 0.628225 0.100 Uiso 1 1 calc R U . . .
H74B H 0.801059 0.728004 0.595877 0.100 Uiso 1 1 calc R U . . .
C75 C 0.7211(18) 0.8407(12) 0.5763(7) 0.128(9) Uani 1 1 d . . . . .
H75A H 0.757405 0.861718 0.604954 0.153 Uiso 1 1 calc R U . . .
H75B H 0.658324 0.858814 0.583734 0.153 Uiso 1 1 calc R U . . .
C76 C 0.7460(11) 0.8759(9) 0.5038(6) 0.074(4) Uani 1 1 d . . . . .
H76A H 0.712171 0.932496 0.484322 0.089 Uiso 1 1 calc R U . . .
H76B H 0.809630 0.881386 0.498801 0.089 Uiso 1 1 calc R U . . .
C81 C 0.4426(6) 0.6958(5) 0.1330(4) 0.0326(18) Uani 1 1 d . . . . .
H81 H 0.492546 0.651313 0.129577 0.039 Uiso 1 1 calc R U . . .
C82 C 0.4677(6) 0.7842(6) 0.0938(4) 0.0369(19) Uani 1 1 d . . . . .
H82A H 0.417297 0.828808 0.093106 0.044 Uiso 1 1 calc R U . . .
H82B H 0.517612 0.798758 0.115409 0.044 Uiso 1 1 calc R U . . .
C3 C 0.8818(8) 0.4856(8) 0.1171(7) 0.064(3) Uani 1 1 d . . . . .
H3AA H 0.869106 0.539408 0.081823 0.076 Uiso 0.59(4) 1 calc R U P A 1
H3AB H 0.917107 0.498156 0.150832 0.076 Uiso 0.59(4) 1 calc R U P A 1
H3BC H 0.932636 0.456728 0.145406 0.076 Uiso 0.41(4) 1 calc R U P A 2
H3BD H 0.881410 0.548673 0.107038 0.076 Uiso 0.41(4) 1 calc R U P A 2
C10 C 0.801(3) 0.372(3) 0.142(2) 0.049(9) Uani 0.41(4) 1 d . . P A 2
H10A H 0.836248 0.331134 0.177937 0.058 Uiso 0.41(4) 1 calc R U P A 2
H10B H 0.740736 0.356164 0.143468 0.058 Uiso 0.41(4) 1 calc R U P A 2
C77 C 0.782(2) 0.394(3) 0.112(2) 0.072(11) Uani 0.59(4) 1 d . . P A 1
H77A H 0.748517 0.421843 0.070986 0.087 Uiso 0.59(4) 1 calc R U P A 1
H77B H 0.747167 0.351039 0.140531 0.087 Uiso 0.59(4) 1 calc R U P A 1
C79 C 0.872(2) 0.352(2) 0.097(2) 0.069(9) Uani 0.59(4) 1 d . . P A 1
H79A H 0.871953 0.334770 0.055263 0.082 Uiso 0.59(4) 1 calc R U P A 1
H79B H 0.892457 0.300402 0.132758 0.082 Uiso 0.59(4) 1 calc R U P A 1
C78 C 0.930(2) 0.4251(17) 0.0914(17) 0.071(10) Uani 0.59(4) 1 d . . P A 1
H78A H 0.985581 0.402787 0.116386 0.085 Uiso 0.59(4) 1 calc R U P A 1
H78B H 0.945473 0.450653 0.045046 0.085 Uiso 0.59(4) 1 calc R U P A 1
C80 C 0.881(2) 0.455(2) 0.0546(17) 0.054(10) Uani 0.41(4) 1 d . . P A 2
H80A H 0.845441 0.496588 0.019570 0.064 Uiso 0.41(4) 1 calc R U P A 2
H80B H 0.941576 0.443214 0.037977 0.064 Uiso 0.41(4) 1 calc R U P A 2
C79A C 0.841(3) 0.377(3) 0.080(4) 0.09(2) Uani 0.41(4) 1 d . . P A 2
H79C H 0.796384 0.373645 0.048926 0.106 Uiso 0.41(4) 1 calc R U P A 2
H79D H 0.886690 0.327106 0.084212 0.106 Uiso 0.41(4) 1 calc R U P A 2

loop_
_atom_site_aniso_label
_atom_site_aniso_U_11
_atom_site_aniso_U_22
_atom_site_aniso_U_33
_atom_site_aniso_U_23
_atom_site_aniso_U_13
_atom_site_aniso_U_12
U1 0.04004(16) 0.03278(15) 0.02684(14) -0.01341(11) 0.00838(11) -0.01471(11)
U2 0.03749(15) 0.03056(14) 0.02092(13) -0.01055(10) 0.00495(10) -0.01375(11)
Y1 0.0449(4) 0.0438(4) 0.0291(4) -0.0203(3) 0.0097(3) -0.0240(3)
Y2 0.0399(4) 0.0287(3) 0.0263(3) -0.0123(3) 0.0065(3) -0.0133(3)
O1 0.044(3) 0.050(4) 0.030(3) -0.022(3) 0.012(3) -0.030(3)
O2 0.044(3) 0.028(3) 0.017(2) -0.012(2) 0.015(2) -0.022(2)
O3 0.041(3) 0.016(2) 0.018(2) -0.0070(19) 0.013(2) -0.017(2)
O4 0.046(3) 0.021(3) 0.023(3) -0.009(2) 0.009(2) -0.009(2)
O5 0.068(5) 0.077(5) 0.041(4) -0.033(4) 0.006(3) -0.034(4)
O6 0.048(4) 0.042(4) 0.053(4) -0.023(3) 0.011(3) -0.014(3)
N1 0.047(4) 0.039(4) 0.027(4) -0.013(3) 0.005(3) -0.016(3)
N2 0.048(4) 0.025(3) 0.021(3) -0.007(3) 0.003(3) -0.011(3)
N3 0.051(5) 0.051(5) 0.036(4) -0.031(4) 0.016(3) -0.027(4)
N4 0.061(5) 0.052(5) 0.051(5) -0.033(4) 0.018(4) -0.030(4)
N5 0.045(4) 0.053(5) 0.014(3) -0.006(3) 0.005(3) -0.024(4)
N6 0.036(4) 0.076(6) 0.041(4) -0.032(4) 0.009(3) -0.023(4)
N7 0.047(4) 0.029(4) 0.038(4) -0.014(3) 0.012(3) -0.014(3)
N8 0.045(4) 0.024(3) 0.036(4) -0.010(3) 0.010(3) -0.012(3)
N9 0.041(4) 0.036(4) 0.027(3) -0.013(3) 0.011(3) -0.014(3)
N10 0.051(5) 0.031(4) 0.031(4) -0.008(3) 0.004(3) -0.009(3)
N11 0.051(4) 0.034(4) 0.031(4) -0.018(3) 0.012(3) -0.017(3)
N12 0.045(4) 0.034(4) 0.031(4) -0.017(3) 0.010(3) -0.018(3)
C1 0.068(7) 0.075(8) 0.030(5) -0.017(5) 0.012(5) -0.035(6)
C2 0.057(6) 0.056(6) 0.025(4) -0.013(4) 0.015(4) -0.035(5)
C9 0.045(5) 0.045(5) 0.026(4) -0.019(4) 0.012(4) -0.022(4)
C4 0.041(5) 0.045(5) 0.027(4) -0.017(4) 0.014(4) -0.021(4)
C5 0.049(6) 0.053(6) 0.038(5) -0.024(4) 0.015(4) -0.022(5)
C6 0.037(5) 0.051(6) 0.046(5) -0.017(5) 0.004(4) -0.012(4)
C7 0.049(5) 0.033(4) 0.033(5) -0.012(4) 0.007(4) -0.013(4)
C8 0.039(5) 0.030(4) 0.032(4) -0.008(3) -0.002(4) -0.011(3)
C11 0.064(7) 0.049(6) 0.030(5) -0.001(4) 0.008(4) -0.016(5)
C12 0.056(7) 0.093(9) 0.023(5) -0.014(5) 0.000(4) -0.010(6)
C13 0.053(6) 0.078(8) 0.036(5) -0.027(5) -0.003(4) -0.019(5)
C14 0.054(6) 0.054(6) 0.030(5) -0.018(4) 0.003(4) -0.018(5)
C15 0.055(6) 0.054(6) 0.027(4) -0.023(4) 0.015(4) -0.028(5)
C16 0.051(6) 0.069(7) 0.044(6) -0.035(5) 0.018(5) -0.029(5)
C17 0.059(6) 0.053(6) 0.056(6) -0.036(5) 0.017(5) -0.018(5)
C18 0.057(6) 0.046(5) 0.044(5) -0.027(5) 0.012(5) -0.022(5)
C19 0.073(7) 0.051(6) 0.041(5) -0.028(5) 0.011(5) -0.031(5)
C20 0.063(7) 0.055(6) 0.073(8) -0.041(6) 0.022(6) -0.033(6)
C21 0.067(8) 0.039(6) 0.096(10) -0.023(6) 0.029(7) -0.027(5)
C22 0.090(11) 0.054(8) 0.138(15) -0.023(9) 0.043(11) -0.036(8)
C23 0.079(11) 0.073(10) 0.17(2) -0.044(12) 0.051(12) -0.051(9)
C24 0.078(10) 0.085(11) 0.111(13) -0.044(10) 0.022(9) -0.042(8)
C25 0.070(8) 0.080(9) 0.082(9) -0.040(8) 0.015(7) -0.034(7)
C26 0.030(4) 0.028(4) 0.052(5) -0.012(4) 0.009(4) -0.013(3)
C27 0.058(6) 0.038(5) 0.012(3) 0.003(3) -0.002(3) -0.021(4)
C28 0.051(5) 0.045(5) 0.018(4) -0.006(4) -0.002(4) -0.019(4)
C29 0.052(5) 0.048(5) 0.015(4) -0.006(4) -0.004(3) -0.016(4)
C30 0.047(5) 0.046(5) 0.028(4) -0.012(4) -0.002(4) -0.013(4)
C31 0.064(7) 0.100(10) 0.061(7) -0.061(7) 0.024(6) -0.040(7)
C32 0.054(7) 0.069(8) 0.075(8) -0.025(7) -0.009(6) -0.007(6)
C33 0.065(9) 0.091(11) 0.109(12) -0.046(10) -0.005(8) -0.016(8)
C34 0.043(7) 0.114(12) 0.089(10) -0.038(9) 0.000(7) -0.028(7)
C35 0.063(9) 0.160(17) 0.059(8) -0.008(9) 0.007(7) -0.059(10)
C36 0.068(8) 0.099(11) 0.057(8) 0.000(7) -0.004(6) -0.042(8)
C37 0.065(7) 0.051(6) 0.063(7) -0.023(6) 0.027(6) -0.017(5)
C38 0.051(6) 0.045(5) 0.046(5) -0.022(5) 0.018(5) -0.021(4)
C39 0.054(6) 0.043(5) 0.034(5) -0.021(4) 0.018(4) -0.026(4)
C40 0.056(6) 0.033(5) 0.031(4) -0.011(4) 0.008(4) -0.019(4)
C41 0.058(6) 0.044(5) 0.034(5) -0.009(4) 0.014(4) -0.018(5)
C42 0.057(6) 0.045(5) 0.029(5) -0.003(4) 0.008(4) -0.012(5)
C43 0.042(5) 0.038(5) 0.036(5) -0.007(4) 0.008(4) -0.014(4)
C44 0.049(5) 0.029(4) 0.036(5) -0.004(4) 0.006(4) -0.013(4)
C45 0.044(5) 0.033(4) 0.034(5) -0.012(4) 0.008(4) -0.012(4)
C46 0.054(6) 0.035(5) 0.059(6) -0.019(5) 0.018(5) -0.009(4)
C47 0.061(7) 0.039(5) 0.070(7) -0.028(5) 0.021(6) -0.011(5)
C48 0.052(6) 0.051(6) 0.068(7) -0.030(6) 0.018(5) -0.009(5)
C49 0.042(5) 0.054(6) 0.049(6) -0.022(5) 0.016(4) -0.015(4)
C50 0.055(6) 0.033(5) 0.033(5) -0.013(4) 0.005(4) -0.007(4)
C51 0.051(5) 0.043(5) 0.027(4) -0.018(4) 0.012(4) -0.021(4)
C52 0.067(7) 0.053(6) 0.024(4) -0.013(4) 0.009(4) -0.028(5)
C53 0.069(7) 0.070(7) 0.030(5) -0.029(5) 0.009(5) -0.033(6)
C54 0.054(6) 0.044(5) 0.032(5) -0.019(4) 0.007(4) -0.025(4)
C55 0.053(6) 0.042(5) 0.036(5) -0.022(4) 0.006(4) -0.021(4)
C56 0.048(5) 0.041(5) 0.037(5) -0.022(4) 0.005(4) -0.021(4)
C57 0.048(6) 0.037(5) 0.054(6) -0.013(4) 0.008(5) -0.018(4)
C58 0.062(6) 0.034(5) 0.042(5) -0.009(4) 0.004(5) -0.014(4)
C59 0.056(6) 0.049(6) 0.033(5) -0.017(4) 0.010(4) -0.019(5)
C60 0.047(6) 0.049(6) 0.046(5) -0.017(5) 0.008(4) -0.027(5)
C61 0.046(5) 0.038(5) 0.035(5) -0.011(4) 0.009(4) -0.019(4)
C62 0.039(5) 0.041(5) 0.034(4) -0.012(4) 0.000(4) -0.024(4)
C63 0.046(5) 0.036(5) 0.046(5) -0.020(4) 0.013(4) -0.020(4)
C64 0.030(4) 0.046(5) 0.044(5) -0.023(4) 0.011(4) -0.014(4)
C65 0.036(5) 0.042(5) 0.033(4) -0.016(4) 0.008(4) -0.015(4)
C66 0.038(5) 0.042(5) 0.047(5) -0.024(4) -0.005(4) -0.005(4)
C67 0.073(8) 0.054(6) 0.041(5) -0.019(5) 0.001(5) -0.023(6)
C68 0.059(7) 0.067(8) 0.063(8) -0.011(6) -0.008(6) -0.009(6)
C69 0.077(10) 0.093(11) 0.074(10) -0.009(8) -0.023(8) 0.000(8)
C70 0.078(10) 0.056(8) 0.095(11) 0.010(7) -0.016(8) -0.003(7)
C71 0.077(9) 0.061(8) 0.063(8) -0.004(6) 0.020(7) -0.013(7)
C72 0.046(6) 0.052(6) 0.072(8) -0.005(6) 0.005(5) -0.015(5)
C73 0.076(8) 0.086(9) 0.036(6) -0.021(6) 0.001(5) -0.037(7)
C74 0.107(12) 0.110(12) 0.048(7) -0.039(8) 0.011(7) -0.035(10)
C75 0.23(3) 0.114(15) 0.046(8) -0.044(9) -0.033(12) 0.002(15)
C76 0.104(11) 0.083(9) 0.055(7) -0.041(7) 0.003(7) -0.037(8)
C81 0.040(5) 0.032(4) 0.029(4) -0.009(3) 0.002(3) -0.011(4)
C82 0.043(5) 0.033(5) 0.031(4) 0.001(4) -0.002(4) -0.009(4)
C3 0.049(6) 0.061(7) 0.094(10) -0.042(7) 0.016(6) -0.017(5)
C10 0.041(19) 0.058(19) 0.05(2) -0.024(18) -0.008(15) -0.010(14)
C77 0.049(17) 0.09(3) 0.11(3) -0.07(2) 0.011(17) -0.026(16)
C79 0.042(17) 0.044(15) 0.12(3) -0.036(15) 0.037(17) 0.002(11)
C78 0.061(16) 0.078(16) 0.09(2) -0.044(15) 0.038(16) -0.024(13)
C80 0.047(18) 0.08(2) 0.053(18) -0.042(16) 0.013(14) -0.014(15)
C79A 0.03(2) 0.06(3) 0.20(6) -0.08(4) 0.04(3) -0.009(18)

loop_
_atom_type_symbol
_atom_type_description
_atom_type_scat_dispersion_real
_atom_type_scat_dispersion_imag
_atom_type_scat_source
C C 0.0181 0.0091 'International Tables Vol C Tables 4.2.6.8 and 6.1.1.4'
H H 0.0000 0.0000 'International Tables Vol C Tables 4.2.6.8 and 6.1.1.4'
N N 0.0311 0.0180 'International Tables Vol C Tables 4.2.6.8 and 6.1.1.4'
O O 0.0492 0.0322 'International Tables Vol C Tables 4.2.6.8 and 6.1.1.4'
U U -4.3638 13.4090 'International Tables Vol C Tables 4.2.6.8 and 6.1.1.4'
Y Y -0.2670 2.0244 'International Tables Vol C Tables 4.2.6.8 and 6.1.1.4'

loop_
_exptl_crystal_face_index_h
_exptl_crystal_face_index_k
_exptl_crystal_face_index_l
_exptl_crystal_face_perp_dist
-1 0 0 0.0328
1 0 0 0.0246
0 0 -1 0.1634
0 0 1 0.1385
1 2 2 0.0313
0 2 -1 0.1662
0 -2 1 0.1603
0 -1 -1 0.0496
0 1 1 0.0364

loop_
_geom_angle_atom_site_label_1
_geom_angle_atom_site_label_2
_geom_angle_atom_site_label_3
_geom_angle
_geom_angle_site_symmetry_1
_geom_angle_site_symmetry_3
_geom_angle_publ_flag
O1 U1 O2 75.4(2) . . ?
O1 U1 O3 136.3(2) . . ?
O1 U1 N7 133.2(2) . . ?
O1 U1 N8 94.1(3) . . ?
O1 U1 C63 94.7(2) . . ?
O1 U1 C64 78.1(2) . . ?
O1 U1 C65 93.1(3) . . ?
O2 U1 N7 135.2(2) . . ?
O2 U1 N8 81.9(2) . . ?
O2 U1 C63 154.5(3) . . ?
O2 U1 C64 128.3(2) . . ?
O2 U1 C65 112.8(2) . . ?
O3 U1 O2 71.45(17) . . ?
O3 U1 N7 90.5(2) . . ?
O3 U1 N8 108.3(2) . . ?
O3 U1 C63 103.2(2) . . ?
O3 U1 C64 101.1(2) . . ?
O3 U1 C65 74.8(2) . . ?
N7 U1 N8 65.0(2) . . ?
N7 U1 C63 68.1(3) . . ?
N7 U1 C64 94.7(3) . . ?
N7 U1 C65 100.6(2) . . ?
N8 U1 C63 122.7(2) . . ?
N8 U1 C64 143.8(2) . . ?
N8 U1 C65 164.9(2) . . ?
C63 U1 C64 26.7(3) . . ?
C63 U1 C65 43.4(2) . . ?
C64 U1 C65 27.0(2) . . ?
O2 U2 O3 71.54(17) . . ?
O2 U2 N1 90.5(2) . . ?
O2 U2 N2 106.5(2) . . ?
O2 U2 C26 78.80(19) . . ?
O2 U2 C27 104.7(2) . . ?
O2 U2 C28 102.6(2) . . ?
O2 U2 C29 75.9(2) . . ?
O3 U2 N1 136.1(2) . . ?
O3 U2 N2 82.1(2) . . ?
O3 U2 C26 145.66(19) . . ?
O3 U2 C27 153.6(2) . . ?
O3 U2 C28 126.7(2) . . ?
O3 U2 C29 111.3(2) . . ?
O4 U2 O2 137.7(2) . . ?
O4 U2 O3 75.68(19) . . ?
O4 U2 N1 131.8(2) . . ?
O4 U2 N2 94.5(2) . . ?
O4 U2 C26 119.2(2) . . ?
O4 U2 C27 93.0(2) . . ?
O4 U2 C28 76.5(2) . . ?
O4 U2 C29 92.3(2) . . ?
N1 U2 N2 64.7(2) . . ?
N1 U2 C26 59.1(2) . . ?
N1 U2 C27 68.7(3) . . ?
N1 U2 C28 95.8(3) . . ?
N1 U2 C29 101.9(3) . . ?
N2 U2 C26 123.6(2) . . ?
N2 U2 C27 123.1(2) . . ?
N2 U2 C28 144.7(2) . . ?
N2 U2 C29 166.2(2) . . ?
C27 U2 C26 27.7(2) . . ?
C27 U2 C28 27.2(3) . . ?
C27 U2 C29 44.4(3) . . ?
C28 U2 C26 44.4(3) . . ?
C28 U2 C29 27.4(2) . . ?
C29 U2 C26 42.8(3) . . ?
O1 Y1 O5 128.1(2) . . ?
O1 Y1 N3 140.0(3) . . ?
O1 Y1 N4 86.3(2) . . ?
O1 Y1 N5 132.7(2) . . ?
O1 Y1 N6 85.7(3) . . ?
O2 Y1 O1 72.92(19) . . ?
O2 Y1 O5 155.9(2) . . ?
O2 Y1 N3 89.1(2) . . ?
O2 Y1 N4 118.1(3) . . ?
O2 Y1 N5 73.4(2) . . ?
O2 Y1 N6 99.5(2) . . ?
N3 Y1 O5 80.1(3) . . ?
N3 Y1 N4 70.8(3) . . ?
N3 Y1 N5 70.6(3) . . ?
N3 Y1 N6 133.2(3) . . ?
N4 Y1 O5 78.6(3) . . ?
N4 Y1 N6 137.1(3) . . ?
N5 Y1 O5 82.7(2) . . ?
N5 Y1 N4 139.3(3) . . ?
N5 Y1 N6 68.2(3) . . ?
N6 Y1 O5 73.7(3) . . ?
O3 Y2 O4 73.33(18) . . ?
O3 Y2 O6 157.90(19) . . ?
O3 Y2 N9 72.8(2) . . ?
O3 Y2 N10 100.0(2) . . ?
O3 Y2 N11 88.9(2) . . ?
O3 Y2 N12 118.7(2) . . ?
O4 Y2 O6 126.8(2) . . ?
O4 Y2 N9 133.6(2) . . ?
O4 Y2 N10 88.1(2) . . ?
O4 Y2 N11 139.4(3) . . ?
O4 Y2 N12 85.5(2) . . ?
N9 Y2 O6 85.4(2) . . ?
N9 Y2 N10 67.7(2) . . ?
N9 Y2 N12 139.2(2) . . ?
N10 Y2 O6 74.2(2) . . ?
N11 Y2 O6 80.0(2) . . ?
N11 Y2 N9 69.9(2) . . ?
N11 Y2 N10 131.5(3) . . ?
N11 Y2 N12 71.4(2) . . ?
N12 Y2 O6 75.8(2) . . ?
N12 Y2 N10 136.7(2) . . ?
U1 O1 Y1 108.9(2) . . ?
U2 O2 U1 108.3(2) . . ?
U2 O2 Y1 131.0(3) . . ?
Y1 O2 U1 102.3(2) . . ?
U1 O3 U2 108.33(19) . . ?
U1 O3 Y2 133.1(3) . . ?
Y2 O3 U2 102.06(18) . . ?
U2 O4 Y2 108.6(2) . . ?
C73 O5 Y1 117.4(5) . . ?
C76 O5 Y1 132.6(8) . . ?
C76 O5 C73 108.2(8) . . ?
C3 O6 Y2 117.7(6) . . ?
C3 O6 C77 103.6(15) . . ?
C10 O6 Y2 136.3(19) . . ?
C10 O6 C3 105.9(19) . . ?
C77 O6 Y2 128.6(14) . . ?
C4 N1 U2 134.6(6) . . ?
C4 N1 C7 105.3(8) . . ?
C7 N1 U2 120.1(5) . . ?
C8 N2 U2 117.0(5) . . ?
C8 N2 C81 118.2(8) . . ?
C81 N2 U2 124.7(5) . . ?
C15 N3 Y1 139.1(7) . . ?
C15 N3 C18 105.3(8) . . ?
C18 N3 Y1 114.3(6) . . ?
C19 N4 Y1 112.7(6) . . ?
C19 N4 C20 117.6(8) . . ?
C20 N4 Y1 129.6(7) . . ?
C26 N5 Y1 135.4(7) . . ?
C26 N5 C29 108.7(7) . . ?
C29 N5 Y1 110.2(5) . . ?
C30 N6 Y1 111.9(7) . . ?
C30 N6 C31 115.1(10) . . ?
C31 N6 Y1 132.9(7) . . ?
C40 N7 U1 134.0(7) . . ?
C40 N7 C43 106.9(8) . . ?
C43 N7 U1 118.5(6) . . ?
C44 N8 U1 116.6(6) . . ?
C44 N8 C45 117.7(8) . . ?
C45 N8 U1 125.7(6) . . ?
C62 N9 Y2 136.6(6) . . ?
C62 N9 C65 107.4(7) . . ?
C65 N9 Y2 110.7(5) . . ?
C66 N10 Y2 111.7(6) . . ?
C66 N10 C67 116.1(8) . . ?
C67 N10 Y2 131.8(6) . . ?
C51 N11 Y2 140.7(6) . . ?
C51 N11 C54 105.5(7) . . ?
C54 N11 Y2 113.4(6) . . ?
C55 N12 Y2 111.8(5) . . ?
C55 N12 C56 117.1(7) . . ?
C56 N12 Y2 131.0(5) . . ?
H1A C1 H1B 109.5 . . ?
H1A C1 H1C 109.5 . . ?
H1B C1 H1C 109.5 . . ?
C2 C1 H1A 109.5 . . ?
C2 C1 H1B 109.5 . . ?
C2 C1 H1C 109.5 . . ?
C1 C2 H2A 108.6 . . ?
C1 C2 H2B 108.6 . . ?
C1 C2 C9 114.7(8) . . ?
H2A C2 H2B 107.6 . . ?
C9 C2 H2A 108.6 . . ?
C9 C2 H2B 108.6 . . ?
C4 C9 C2 107.4(7) . . ?
C15 C9 C2 108.8(7) . . ?
C15 C9 C4 107.7(8) . . ?
C26 C9 C2 107.9(8) . . ?
C26 C9 C4 110.4(7) . . ?
C26 C9 C15 114.5(7) . . ?
N1 C4 C9 118.8(8) . . ?
N1 C4 C5 111.6(8) . . ?
C5 C4 C9 129.6(8) . . ?
C4 C5 H5 126.6 . . ?
C4 C5 C6 106.7(8) . . ?
C6 C5 H5 126.6 . . ?
C5 C6 H6 127.2 . . ?
C5 C6 C7 105.6(9) . . ?
C7 C6 H6 127.2 . . ?
N1 C7 C6 110.9(8) . . ?
N1 C7 C8 117.0(8) . . ?
C6 C7 C8 132.0(9) . . ?
N2 C8 C7 120.9(8) . . ?
N2 C8 H8 119.6 . . ?
C7 C8 H8 119.6 . . ?
H11A C11 H11B 108.2 . . ?
C12 C11 H11A 109.8 . . ?
C12 C11 H11B 109.8 . . ?
C82 C11 H11A 109.8 . . ?
C82 C11 H11B 109.8 . . ?
C82 C11 C12 109.5(8) . . ?
C11 C12 H12A 109.5 . . ?
C11 C12 H12B 109.5 . . ?
H12A C12 H12B 108.1 . . ?
C13 C12 C11 110.9(9) . . ?
C13 C12 H12A 109.5 . . ?
C13 C12 H12B 109.5 . . ?
C12 C13 H13A 109.5 . . ?
C12 C13 H13B 109.5 . . ?
C12 C13 C14 110.8(9) . . ?
H13A C13 H13B 108.1 . . ?
C14 C13 H13A 109.5 . . ?
C14 C13 H13B 109.5 . . ?
C13 C14 H14A 109.9 . . ?
C13 C14 H14B 109.9 . . ?
H14A C14 H14B 108.3 . . ?
C81 C14 C13 109.1(8) . . ?
C81 C14 H14A 109.9 . . ?
C81 C14 H14B 109.9 . . ?
N3 C15 C9 124.1(8) . . ?
N3 C15 C16 110.0(8) . . ?
C16 C15 C9 125.8(8) . . ?
C15 C16 H16 126.3 . . ?
C17 C16 C15 107.5(9) . . ?
C17 C16 H16 126.3 . . ?
C16 C17 H17 127.2 . . ?
C18 C17 C16 105.6(9) . . ?
C18 C17 H17 127.2 . . ?
N3 C18 C17 111.5(8) . . ?
N3 C18 C19 119.9(9) . . ?
C17 C18 C19 128.6(9) . . ?
N4 C19 C18 121.6(9) . . ?
N4 C19 H19 119.2 . . ?
C18 C19 H19 119.2 . . ?
N4 C20 H20 108.8 . . ?
N4 C20 C21 109.6(9) . . ?
N4 C20 C25 110.3(10) . . ?
C21 C20 H20 108.8 . . ?
C21 C20 C25 110.6(10) . . ?
C25 C20 H20 108.8 . . ?
C20 C21 H21A 109.3 . . ?
C20 C21 H21B 109.3 . . ?
C20 C21 C22 111.7(12) . . ?
H21A C21 H21B 107.9 . . ?
C22 C21 H21A 109.3 . . ?
C22 C21 H21B 109.3 . . ?
C21 C22 H22A 109.9 . . ?
C21 C22 H22B 109.9 . . ?
H22A C22 H22B 108.3 . . ?
C23 C22 C21 108.8(12) . . ?
C23 C22 H22A 109.9 . . ?
C23 C22 H22B 109.9 . . ?
C22 C23 H23A 108.6 . . ?
C22 C23 H23B 108.6 . . ?
H23A C23 H23B 107.5 . . ?
C24 C23 C22 114.8(15) . . ?
C24 C23 H23A 108.6 . . ?
C24 C23 H23B 108.6 . . ?
C23 C24 H24A 109.7 . . ?
C23 C24 H24B 109.7 . . ?
H24A C24 H24B 108.2 . . ?
C25 C24 C23 110.0(13) . . ?
C25 C24 H24A 109.7 . . ?
C25 C24 H24B 109.7 . . ?
C20 C25 H25A 109.3 . . ?
C20 C25 H25B 109.3 . . ?
C24 C25 C20 111.6(13) . . ?
C24 C25 H25A 109.3 . . ?
C24 C25 H25B 109.3 . . ?
H25A C25 H25B 108.0 . . ?
N5 C26 U2 77.4(5) . . ?
N5 C26 C9 126.6(8) . . ?
N5 C26 C27 108.6(8) . . ?
C9 C26 U2 111.7(6) . . ?
C27 C26 U2 72.3(5) . . ?
C27 C26 C9 124.5(8) . . ?
U2 C27 H27 125.0 . . ?
C26 C27 U2 80.0(5) . . ?
C26 C27 H27 125.0 . . ?
C28 C27 U2 77.3(5) . . ?
C28 C27 C26 106.8(8) . . ?
C28 C27 H27 125.0 . . ?
U2 C28 H28 125.6 . . ?
C27 C28 U2 75.6(5) . . ?
C27 C28 H28 125.6 . . ?
C27 C28 C29 106.5(9) . . ?
C29 C28 U2 77.9(5) . . ?
C29 C28 H28 125.6 . . ?
N5 C29 U2 78.5(5) . . ?
N5 C29 C28 109.2(9) . . ?
N5 C29 C30 120.6(8) . . ?
C28 C29 U2 74.7(5) . . ?
C28 C29 C30 129.8(10) . . ?
C30 C29 U2 119.5(6) . . ?
N6 C30 C29 119.9(9) . . ?
N6 C30 H30 120.0 . . ?
C29 C30 H30 120.0 . . ?
N6 C31 H31 108.1 . . ?
N6 C31 C32 111.9(9) . . ?
N6 C31 C36 110.4(12) . . ?
C32 C31 H31 108.1 . . ?
C36 C31 H31 108.1 . . ?
C36 C31 C32 110.1(9) . . ?
C31 C32 H32A 109.9 . . ?
C31 C32 H32B 109.9 . . ?
H32A C32 H32B 108.3 . . ?
C33 C32 C31 109.0(12) . . ?
C33 C32 H32A 109.9 . . ?
C33 C32 H32B 109.9 . . ?
C32 C33 H33A 109.6 . . ?
C32 C33 H33B 109.6 . . ?
C32 C33 C34 110.3(13) . . ?
H33A C33 H33B 108.1 . . ?
C34 C33 H33A 109.6 . . ?
C34 C33 H33B 109.6 . . ?
C33 C34 H34A 109.2 . . ?
C33 C34 H34B 109.2 . . ?
H34A C34 H34B 107.9 . . ?
C35 C34 C33 112.0(12) . . ?
C35 C34 H34A 109.2 . . ?
C35 C34 H34B 109.2 . . ?
C34 C35 H35A 109.0 . . ?
C34 C35 H35B 109.0 . . ?
C34 C35 C36 113.0(11) . . ?
H35A C35 H35B 107.8 . . ?
C36 C35 H35A 109.0 . . ?
C36 C35 H35B 109.0 . . ?
C31 C36 C35 110.9(14) . . ?
C31 C36 H36A 109.5 . . ?
C31 C36 H36B 109.5 . . ?
C35 C36 H36A 109.5 . . ?
C35 C36 H36B 109.5 . . ?
H36A C36 H36B 108.1 . . ?
H37A C37 H37B 109.5 . . ?
H37A C37 H37C 109.5 . . ?
H37B C37 H37C 109.5 . . ?
C38 C37 H37A 109.5 . . ?
C38 C37 H37B 109.5 . . ?
C38 C37 H37C 109.5 . . ?
C37 C38 H38A 108.6 . . ?
C37 C38 H38B 108.6 . . ?
C37 C38 C39 114.7(9) . . ?
H38A C38 H38B 107.6 . . ?
C39 C38 H38A 108.6 . . ?
C39 C38 H38B 108.6 . . ?
C40 C39 C38 108.3(8) . . ?
C40 C39 C51 109.8(8) . . ?
C40 C39 C62 109.6(7) . . ?
C51 C39 C38 108.2(7) . . ?
C62 C39 C38 105.9(8) . . ?
C62 C39 C51 114.7(8) . . ?
N7 C40 C39 120.4(8) . . ?
N7 C40 C41 109.9(9) . . ?
C41 C40 C39 129.7(8) . . ?
C40 C41 H41 126.7 . . ?
C42 C41 C40 106.6(8) . . ?
C42 C41 H41 126.7 . . ?
C41 C42 H42 127.0 . . ?
C41 C42 C43 106.1(9) . . ?
C43 C42 H42 127.0 . . ?
N7 C43 C42 110.6(9) . . ?
N7 C43 C44 118.7(8) . . ?
C42 C43 C44 130.6(10) . . ?
N8 C44 C43 119.9(9) . . ?
N8 C44 H44 120.0 . . ?
C43 C44 H44 120.0 . . ?
N8 C45 H45 107.8 . . ?
N8 C45 C46 116.1(7) . . ?
N8 C45 C50 109.1(7) . . ?
C46 C45 H45 107.8 . . ?
C46 C45 C50 108.2(8) . . ?
C50 C45 H45 107.8 . . ?
C45 C46 H46A 109.5 . . ?
C45 C46 H46B 109.5 . . ?
C45 C46 C47 110.6(9) . . ?
H46A C46 H46B 108.1 . . ?
C47 C46 H46A 109.5 . . ?
C47 C46 H46B 109.5 . . ?
C46 C47 H47A 109.5 . . ?
C46 C47 H47B 109.5 . . ?
H47A C47 H47B 108.1 . . ?
C48 C47 C46 110.7(8) . . ?
C48 C47 H47A 109.5 . . ?
C48 C47 H47B 109.5 . . ?
C47 C48 H48A 109.3 . . ?
C47 C48 H48B 109.3 . . ?
H48A C48 H48B 108.0 . . ?
C49 C48 C47 111.4(9) . . ?
C49 C48 H48A 109.3 . . ?
C49 C48 H48B 109.3 . . ?
C48 C49 H49A 109.2 . . ?
C48 C49 H49B 109.2 . . ?
C48 C49 C50 112.0(8) . . ?
H49A C49 H49B 107.9 . . ?
C50 C49 H49A 109.2 . . ?
C50 C49 H49B 109.2 . . ?
C45 C50 H50A 109.4 . . ?
C45 C50 H50B 109.4 . . ?
C49 C50 C45 111.3(7) . . ?
C49 C50 H50A 109.4 . . ?
C49 C50 H50B 109.4 . . ?
H50A C50 H50B 108.0 . . ?
N11 C51 C39 123.9(7) . . ?
N11 C51 C52 110.5(8) . . ?
C52 C51 C39 125.5(8) . . ?
C51 C52 H52 126.2 . . ?
C51 C52 C53 107.6(8) . . ?
C53 C52 H52 126.2 . . ?
C52 C53 H53 127.0 . . ?
C52 C53 C54 106.1(8) . . ?
C54 C53 H53 127.0 . . ?
N11 C54 C55 119.4(8) . . ?
C53 C54 N11 110.3(8) . . ?
C53 C54 C55 130.4(8) . . ?
N12 C55 C54 123.6(8) . . ?
N12 C55 H55 118.2 . . ?
C54 C55 H55 118.2 . . ?
N12 C56 H56 108.2 . . ?
N12 C56 C57 111.1(7) . . ?
N12 C56 C61 111.6(8) . . ?
C57 C56 H56 108.2 . . ?
C57 C56 C61 109.4(8) . . ?
C61 C56 H56 108.2 . . ?
C56 C57 H57A 109.1 . . ?
C56 C57 H57B 109.1 . . ?
C56 C57 C58 112.5(8) . . ?
H57A C57 H57B 107.8 . . ?
C58 C57 H57A 109.1 . . ?
C58 C57 H57B 109.1 . . ?
C57 C58 H58A 109.6 . . ?
C57 C58 H58B 109.6 . . ?
H58A C58 H58B 108.1 . . ?
C59 C58 C57 110.5(8) . . ?
C59 C58 H58A 109.6 . . ?
C59 C58 H58B 109.6 . . ?
C58 C59 H59A 109.5 . . ?
C58 C59 H59B 109.5 . . ?
H59A C59 H59B 108.1 . . ?
C60 C59 C58 110.6(8) . . ?
C60 C59 H59A 109.5 . . ?
C60 C59 H59B 109.5 . . ?
C59 C60 H60A 109.2 . . ?
C59 C60 H60B 109.2 . . ?
C59 C60 C61 111.9(8) . . ?
H60A C60 H60B 107.9 . . ?
C61 C60 H60A 109.2 . . ?
C61 C60 H60B 109.2 . . ?
C56 C61 C60 110.8(8) . . ?
C56 C61 H61A 109.5 . . ?
C56 C61 H61B 109.5 . . ?
C60 C61 H61A 109.5 . . ?
C60 C61 H61B 109.5 . . ?
H61A C61 H61B 108.1 . . ?
N9 C62 C39 125.8(7) . . ?
N9 C62 C63 109.8(8) . . ?
C63 C62 C39 123.9(8) . . ?
U1 C63 H63 125.2 . . ?
C62 C63 U1 79.6(5) . . ?
C62 C63 H63 125.2 . . ?
C64 C63 U1 77.1(5) . . ?
C64 C63 C62 106.6(8) . . ?
C64 C63 H63 125.2 . . ?
U1 C64 H64 125.6 . . ?
C63 C64 U1 76.2(5) . . ?
C63 C64 H64 125.6 . . ?
C63 C64 C65 106.2(8) . . ?
C65 C64 U1 78.7(5) . . ?
C65 C64 H64 125.6 . . ?
N9 C65 U1 78.0(5) . . ?
N9 C65 C64 109.9(8) . . ?
N9 C65 C66 118.3(7) . . ?
C64 C65 U1 74.4(5) . . ?
C64 C65 C66 131.5(9) . . ?
C66 C65 U1 119.1(6) . . ?
N10 C66 C65 121.8(9) . . ?
N10 C66 H66 119.1 . . ?
C65 C66 H66 119.1 . . ?
N10 C67 H67 109.3 . . ?
N10 C67 C68 109.9(9) . . ?
N10 C67 C72 110.5(10) . . ?
C68 C67 H67 109.3 . . ?
C72 C67 H67 109.3 . . ?
C72 C67 C68 108.6(10) . . ?
C67 C68 H68A 109.7 . . ?
C67 C68 H68B 109.7 . . ?
H68A C68 H68B 108.2 . . ?
C69 C68 C67 110.0(11) . . ?
C69 C68 H68A 109.7 . . ?
C69 C68 H68B 109.7 . . ?
C68 C69 H69A 109.2 . . ?
C68 C69 H69B 109.2 . . ?
H69A C69 H69B 107.9 . . ?
C70 C69 C68 111.9(12) . . ?
C70 C69 H69A 109.2 . . ?
C70 C69 H69B 109.2 . . ?
C69 C70 H70A 108.8 . . ?
C69 C70 H70B 108.8 . . ?
C69 C70 C71 113.7(13) . . ?
H70A C70 H70B 107.7 . . ?
C71 C70 H70A 108.8 . . ?
C71 C70 H70B 108.8 . . ?
C70 C71 H71A 109.3 . . ?
C70 C71 H71B 109.3 . . ?
C70 C71 C72 111.7(11) . . ?
H71A C71 H71B 107.9 . . ?
C72 C71 H71A 109.3 . . ?
C72 C71 H71B 109.3 . . ?
C67 C72 C71 112.4(11) . . ?
C67 C72 H72A 109.1 . . ?
C67 C72 H72B 109.1 . . ?
C71 C72 H72A 109.1 . . ?
C71 C72 H72B 109.1 . . ?
H72A C72 H72B 107.9 . . ?
O5 C73 H73A 110.4 . . ?
O5 C73 H73B 110.4 . . ?
O5 C73 C74 106.4(10) . . ?
H73A C73 H73B 108.6 . . ?
C74 C73 H73A 110.4 . . ?
C74 C73 H73B 110.4 . . ?
C73 C74 H74A 111.6 . . ?
C73 C74 H74B 111.6 . . ?
H74A C74 H74B 109.4 . . ?
C75 C74 C73 100.7(13) . . ?
C75 C74 H74A 111.6 . . ?
C75 C74 H74B 111.6 . . ?
C74 C75 H75A 110.6 . . ?
C74 C75 H75B 110.6 . . ?
C74 C75 C76 105.6(13) . . ?
H75A C75 H75B 108.8 . . ?
C76 C75 H75A 110.6 . . ?
C76 C75 H75B 110.6 . . ?
O5 C76 C75 102.7(11) . . ?
O5 C76 H76A 111.2 . . ?
O5 C76 H76B 111.2 . . ?
C75 C76 H76A 111.2 . . ?
C75 C76 H76B 111.2 . . ?
H76A C76 H76B 109.1 . . ?
N2 C81 C14 115.7(7) . . ?
N2 C81 H81 107.9 . . ?
N2 C81 C82 109.4(6) . . ?
C14 C81 H81 107.9 . . ?
C14 C81 C82 107.9(8) . . ?
C82 C81 H81 107.9 . . ?
C11 C82 C81 110.8(8) . . ?
C11 C82 H82A 109.5 . . ?
C11 C82 H82B 109.5 . . ?
C81 C82 H82A 109.5 . . ?
C81 C82 H82B 109.5 . . ?
H82A C82 H82B 108.1 . . ?
O6 C3 H3AA 108.9 . . ?
O6 C3 H3AB 108.9 . . ?
O6 C3 H3BC 111.8 . . ?
O6 C3 H3BD 111.8 . . ?
O6 C3 C80 99.7(13) . . ?
H3AA C3 H3AB 107.8 . . ?
H3BC C3 H3BD 109.6 . . ?
C78 C3 O6 113.2(12) . . ?
C78 C3 H3AA 108.9 . . ?
C78 C3 H3AB 108.9 . . ?
C80 C3 H3BC 111.8 . . ?
C80 C3 H3BD 111.8 . . ?
O6 C10 H10A 111.6 . . ?
O6 C10 H10B 111.6 . . ?
H10A C10 H10B 109.4 . . ?
C79A C10 O6 101(3) . . ?
C79A C10 H10A 111.6 . . ?
C79A C10 H10B 111.6 . . ?
O6 C77 H77A 110.8 . . ?
O6 C77 H77B 110.8 . . ?
O6 C77 C79 105(2) . . ?
H77A C77 H77B 108.8 . . ?
C79 C77 H77A 110.8 . . ?
C79 C77 H77B 110.8 . . ?
C77 C79 H79A 111.4 . . ?
C77 C79 H79B 111.4 . . ?
C77 C79 C78 102(2) . . ?
H79A C79 H79B 109.3 . . ?
C78 C79 H79A 111.4 . . ?
C78 C79 H79B 111.4 . . ?
C3 C78 C79 106.6(18) . . ?
C3 C78 H78A 110.4 . . ?
C3 C78 H78B 110.4 . . ?
C79 C78 H78A 110.4 . . ?
C79 C78 H78B 110.4 . . ?
H78A C78 H78B 108.6 . . ?
C3 C80 H80A 111.9 . . ?
C3 C80 H80B 111.9 . . ?
H80A C80 H80B 109.6 . . ?
C79A C80 C3 99(3) . . ?
C79A C80 H80A 111.9 . . ?
C79A C80 H80B 111.9 . . ?
C10 C79A C80 113(4) . . ?
C10 C79A H79C 109.0 . . ?
C10 C79A H79D 109.0 . . ?
C80 C79A H79C 109.0 . . ?
C80 C79A H79D 109.0 . . ?
H79C C79A H79D 107.8 . . ?

loop_
_geom_bond_atom_site_label_1
_geom_bond_atom_site_label_2
_geom_bond_distance
_geom_bond_site_symmetry_2
_geom_bond_publ_flag
U1 O1 2.043(5) . ?
U1 O2 2.249(5) . ?
U1 O3 2.176(4) . ?
U1 N7 2.493(8) . ?
U1 N8 2.593(8) . ?
U1 C63 3.004(9) . ?
U1 C64 3.014(9) . ?
U1 C65 3.069(10) . ?
U2 O2 2.174(5) . ?
U2 O3 2.246(5) . ?
U2 O4 2.044(5) . ?
U2 N1 2.477(8) . ?
U2 N2 2.585(7) . ?
U2 C26 3.050(10) . ?
U2 C27 2.950(8) . ?
U2 C28 2.971(9) . ?
U2 C29 3.013(8) . ?
Y1 O1 2.218(6) . ?
Y1 O2 2.205(5) . ?
Y1 O5 2.524(7) . ?
Y1 N3 2.381(8) . ?
Y1 N4 2.463(8) . ?
Y1 N5 2.437(7) . ?
Y1 N6 2.524(10) . ?
Y2 O3 2.202(5) . ?
Y2 O4 2.213(5) . ?
Y2 O6 2.533(7) . ?
Y2 N9 2.443(7) . ?
Y2 N10 2.521(8) . ?
Y2 N11 2.385(7) . ?
Y2 N12 2.478(7) . ?
O5 C73 1.475(14) . ?
O5 C76 1.444(12) . ?
O6 C3 1.431(13) . ?
O6 C10 1.43(5) . ?
O6 C77 1.49(3) . ?
N1 C4 1.365(10) . ?
N1 C7 1.365(12) . ?
N2 C8 1.291(12) . ?
N2 C81 1.493(10) . ?
N3 C15 1.377(11) . ?
N3 C18 1.378(12) . ?
N4 C19 1.326(14) . ?
N4 C20 1.468(12) . ?
N5 C26 1.350(11) . ?
N5 C29 1.373(13) . ?
N6 C30 1.304(12) . ?
N6 C31 1.494(14) . ?
N7 C40 1.349(11) . ?
N7 C43 1.357(12) . ?
N8 C44 1.301(12) . ?
N8 C45 1.494(11) . ?
N9 C62 1.338(11) . ?
N9 C65 1.392(11) . ?
N10 C66 1.284(11) . ?
N10 C67 1.468(14) . ?
N11 C51 1.364(11) . ?
N11 C54 1.395(10) . ?
N12 C55 1.289(12) . ?
N12 C56 1.465(11) . ?
C1 H1A 0.9800 . ?
C1 H1B 0.9800 . ?
C1 H1C 0.9800 . ?
C1 C2 1.515(14) . ?
C2 H2A 0.9900 . ?
C2 H2B 0.9900 . ?
C2 C9 1.545(11) . ?
C9 C4 1.539(13) . ?
C9 C15 1.531(12) . ?
C9 C26 1.506(13) . ?
C4 C5 1.373(14) . ?
C5 H5 0.9500 . ?
C5 C6 1.400(13) . ?
C6 H6 0.9500 . ?
C6 C7 1.401(13) . ?
C7 C8 1.427(12) . ?
C8 H8 0.9500 . ?
C11 H11A 0.9900 . ?
C11 H11B 0.9900 . ?
C11 C12 1.547(15) . ?
C11 C82 1.517(13) . ?
C12 H12A 0.9900 . ?
C12 H12B 0.9900 . ?
C12 C13 1.515(16) . ?
C13 H13A 0.9900 . ?
C13 H13B 0.9900 . ?
C13 C14 1.542(12) . ?
C14 H14A 0.9900 . ?
C14 H14B 0.9900 . ?
C14 C81 1.528(12) . ?
C15 C16 1.397(14) . ?
C16 H16 0.9500 . ?
C16 C17 1.396(14) . ?
C17 H17 0.9500 . ?
C17 C18 1.390(14) . ?
C18 C19 1.425(13) . ?
C19 H19 0.9500 . ?
C20 H20 1.0000 . ?
C20 C21 1.496(19) . ?
C20 C25 1.538(19) . ?
C21 H21A 0.9900 . ?
C21 H21B 0.9900 . ?
C21 C22 1.536(15) . ?
C22 H22A 0.9900 . ?
C22 H22B 0.9900 . ?
C22 C23 1.53(2) . ?
C23 H23A 0.9900 . ?
C23 H23B 0.9900 . ?
C23 C24 1.50(2) . ?
C24 H24A 0.9900 . ?
C24 H24B 0.9900 . ?
C24 C25 1.497(18) . ?
C25 H25A 0.9900 . ?
C25 H25B 0.9900 . ?
C26 C27 1.439(12) . ?
C27 H27 1.0000 . ?
C27 C28 1.392(14) . ?
C28 H28 1.0000 . ?
C28 C29 1.418(12) . ?
C29 C30 1.423(14) . ?
C30 H30 0.9500 . ?
C31 H31 1.0000 . ?
C31 C32 1.560(18) . ?
C31 C36 1.495(18) . ?
C32 H32A 0.9900 . ?
C32 H32B 0.9900 . ?
C32 C33 1.522(18) . ?
C33 H33A 0.9900 . ?
C33 H33B 0.9900 . ?
C33 C34 1.54(2) . ?
C34 H34A 0.9900 . ?
C34 H34B 0.9900 . ?
C34 C35 1.46(2) . ?
C35 H35A 0.9900 . ?
C35 H35B 0.9900 . ?
C35 C36 1.516(19) . ?
C36 H36A 0.9900 . ?
C36 H36B 0.9900 . ?
C37 H37A 0.9800 . ?
C37 H37B 0.9800 . ?
C37 H37C 0.9800 . ?
C37 C38 1.511(15) . ?
C38 H38A 0.9900 . ?
C38 H38B 0.9900 . ?
C38 C39 1.554(12) . ?
C39 C40 1.505(14) . ?
C39 C51 1.536(11) . ?
C39 C62 1.529(13) . ?
C40 C41 1.413(14) . ?
C41 H41 0.9500 . ?
C41 C42 1.384(14) . ?
C42 H42 0.9500 . ?
C42 C43 1.399(13) . ?
C43 C44 1.432(13) . ?
C44 H44 0.9500 . ?
C45 H45 1.0000 . ?
C45 C46 1.526(13) . ?
C45 C50 1.533(12) . ?
C46 H46A 0.9900 . ?
C46 H46B 0.9900 . ?
C46 C47 1.535(13) . ?
C47 H47A 0.9900 . ?
C47 H47B 0.9900 . ?
C47 C48 1.532(15) . ?
C48 H48A 0.9900 . ?
C48 H48B 0.9900 . ?
C48 C49 1.511(15) . ?
C49 H49A 0.9900 . ?
C49 H49B 0.9900 . ?
C49 C50 1.529(12) . ?
C50 H50A 0.9900 . ?
C50 H50B 0.9900 . ?
C51 C52 1.388(12) . ?
C52 H52 0.9500 . ?
C52 C53 1.390(13) . ?
C53 H53 0.9500 . ?
C53 C54 1.393(13) . ?
C54 C55 1.436(12) . ?
C55 H55 0.9500 . ?
C56 H56 1.0000 . ?
C56 C57 1.514(14) . ?
C56 C61 1.530(13) . ?
C57 H57A 0.9900 . ?
C57 H57B 0.9900 . ?
C57 C58 1.534(13) . ?
C58 H58A 0.9900 . ?
C58 H58B 0.9900 . ?
C58 C59 1.524(15) . ?
C59 H59A 0.9900 . ?
C59 H59B 0.9900 . ?
C59 C60 1.518(15) . ?
C60 H60A 0.9900 . ?
C60 H60B 0.9900 . ?
C60 C61 1.543(12) . ?
C61 H61A 0.9900 . ?
C61 H61B 0.9900 . ?
C62 C63 1.449(11) . ?
C63 H63 1.0000 . ?
C63 C64 1.389(14) . ?
C64 H64 1.0000 . ?
C64 C65 1.419(12) . ?
C65 C66 1.422(14) . ?
C66 H66 0.9500 . ?
C67 H67 1.0000 . ?
C67 C68 1.573(18) . ?
C67 C72 1.502(14) . ?
C68 H68A 0.9900 . ?
C68 H68B 0.9900 . ?
C68 C69 1.558(19) . ?
C69 H69A 0.9900 . ?
C69 H69B 0.9900 . ?
C69 C70 1.50(2) . ?
C70 H70A 0.9900 . ?
C70 H70B 0.9900 . ?
C70 C71 1.51(2) . ?
C71 H71A 0.9900 . ?
C71 H71B 0.9900 . ?
C71 C72 1.529(17) . ?
C72 H72A 0.9900 . ?
C72 H72B 0.9900 . ?
C73 H73A 0.9900 . ?
C73 H73B 0.9900 . ?
C73 C74 1.502(16) . ?
C74 H74A 0.9900 . ?
C74 H74B 0.9900 . ?
C74 C75 1.44(2) . ?
C75 H75A 0.9900 . ?
C75 H75B 0.9900 . ?
C75 C76 1.54(2) . ?
C76 H76A 0.9900 . ?
C76 H76B 0.9900 . ?
C81 H81 1.0000 . ?
C81 C82 1.543(11) . ?
C82 H82A 0.9900 . ?
C82 H82B 0.9900 . ?
C3 H3AA 0.9900 . ?
C3 H3AB 0.9900 . ?
C3 H3BC 0.9900 . ?
C3 H3BD 0.9900 . ?
C3 C78 1.37(2) . ?
C3 C80 1.53(3) . ?
C10 H10A 0.9900 . ?
C10 H10B 0.9900 . ?
C10 C79A 1.42(8) . ?
C77 H77A 0.9900 . ?
C77 H77B 0.9900 . ?
C77 C79 1.53(5) . ?
C79 H79A 0.9900 . ?
C79 H79B 0.9900 . ?
C79 C78 1.56(4) . ?
C78 H78A 0.9900 . ?
C78 H78B 0.9900 . ?
C80 H80A 0.9900 . ?
C80 H80B 0.9900 . ?
C80 C79A 1.44(6) . ?
C79A H79C 0.9900 . ?
C79A H79D 0.9900 . ?

loop_
_geom_torsion_atom_site_label_1
_geom_torsion_atom_site_label_2
_geom_torsion_atom_site_label_3
_geom_torsion_atom_site_label_4
_geom_torsion
_geom_torsion_site_symmetry_1
_geom_torsion_site_symmetry_2
_geom_torsion_site_symmetry_3
_geom_torsion_site_symmetry_4
_geom_torsion_publ_flag
U1 N7 C40 C39 11.3(13) . . . . ?
U1 N7 C40 C41 -171.0(6) . . . . ?
U1 N7 C43 C42 172.2(6) . . . . ?
U1 N7 C43 C44 -10.3(11) . . . . ?
U1 N8 C44 C43 7.4(11) . . . . ?
U1 N8 C45 C46 153.5(7) . . . . ?
U1 N8 C45 C50 -84.0(8) . . . . ?
U1 C63 C64 C65 73.6(6) . . . . ?
U1 C64 C65 N9 70.6(6) . . . . ?
U1 C64 C65 C66 -115.3(10) . . . . ?
U1 C65 C66 N10 82.6(10) . . . . ?
U2 N1 C4 C9 3.2(12) . . . . ?
U2 N1 C4 C5 -178.0(6) . . . . ?
U2 N1 C7 C6 178.2(6) . . . . ?
U2 N1 C7 C8 -5.1(10) . . . . ?
U2 N2 C8 C7 2.7(10) . . . . ?
U2 N2 C81 C14 152.6(6) . . . . ?
U2 N2 C81 C82 -85.4(8) . . . . ?
U2 C26 C27 C28 73.3(6) . . . . ?
U2 C27 C28 C29 72.5(6) . . . . ?
U2 C28 C29 N5 71.7(6) . . . . ?
U2 C28 C29 C30 -115.8(9) . . . . ?
U2 C29 C30 N6 82.5(9) . . . . ?
Y1 O5 C73 C74 -179.6(9) . . . . ?
Y1 O5 C76 C75 152.4(11) . . . . ?
Y1 N3 C15 C9 -19.2(16) . . . . ?
Y1 N3 C15 C16 165.0(8) . . . . ?
Y1 N3 C18 C17 -170.4(8) . . . . ?
Y1 N3 C18 C19 9.0(13) . . . . ?
Y1 N4 C19 C18 -3.5(13) . . . . ?
Y1 N4 C20 C21 91.0(12) . . . . ?
Y1 N4 C20 C25 -31.0(14) . . . . ?
Y1 N5 C26 U2 80.1(6) . . . . ?
Y1 N5 C26 C9 -27.7(14) . . . . ?
Y1 N5 C26 C27 146.3(6) . . . . ?
Y1 N5 C29 U2 -87.1(3) . . . . ?
Y1 N5 C29 C28 -156.2(5) . . . . ?
Y1 N5 C29 C30 30.5(9) . . . . ?
Y1 N6 C30 C29 -13.9(10) . . . . ?
Y1 N6 C31 C32 119.3(10) . . . . ?
Y1 N6 C31 C36 -3.6(13) . . . . ?
Y2 O6 C3 C78 -173(2) . . . . ?
Y2 O6 C3 C80 -129.8(17) . . . . ?
Y2 O6 C10 C79A 138(3) . . . . ?
Y2 O6 C77 C79 175(2) . . . . ?
Y2 N9 C62 C39 -26.0(15) . . . . ?
Y2 N9 C62 C63 146.3(7) . . . . ?
Y2 N9 C65 U1 -87.1(4) . . . . ?
Y2 N9 C65 C64 -155.3(6) . . . . ?
Y2 N9 C65 C66 29.7(10) . . . . ?
Y2 N10 C66 C65 -16.3(11) . . . . ?
Y2 N10 C67 C68 113.2(9) . . . . ?
Y2 N10 C67 C72 -6.6(13) . . . . ?
Y2 N11 C51 C39 -11.5(17) . . . . ?
Y2 N11 C51 C52 170.9(8) . . . . ?
Y2 N11 C54 C53 -174.3(8) . . . . ?
Y2 N11 C54 C55 6.2(12) . . . . ?
Y2 N12 C55 C54 -4.2(13) . . . . ?
Y2 N12 C56 C57 -29.5(11) . . . . ?
Y2 N12 C56 C61 92.9(9) . . . . ?
O5 C73 C74 C75 33.1(18) . . . . ?
O6 C3 C78 C79 6(3) . . . . ?
O6 C3 C80 C79A -36(3) . . . . ?
O6 C10 C79A C80 13(6) . . . . ?
O6 C77 C79 C78 -28(4) . . . . ?
N1 C4 C5 C6 -0.8(11) . . . . ?
N1 C7 C8 N2 1.5(12) . . . . ?
N2 C81 C82 C11 171.3(8) . . . . ?
N3 C15 C16 C17 1.3(13) . . . . ?
N3 C18 C19 N4 -3.7(17) . . . . ?
N4 C20 C21 C22 -179.0(10) . . . . ?
N4 C20 C25 C24 178.9(11) . . . . ?
N5 C26 C27 U2 -69.5(7) . . . . ?
N5 C26 C27 C28 3.8(10) . . . . ?
N5 C29 C30 N6 -11.4(13) . . . . ?
N6 C31 C32 C33 177.8(10) . . . . ?
N6 C31 C36 C35 -178.7(10) . . . . ?
N7 C40 C41 C42 0.7(11) . . . . ?
N7 C43 C44 N8 1.7(13) . . . . ?
N8 C45 C46 C47 -176.9(8) . . . . ?
N8 C45 C50 C49 174.3(8) . . . . ?
N9 C62 C63 U1 -69.6(7) . . . . ?
N9 C62 C63 C64 3.4(11) . . . . ?
N9 C65 C66 N10 -9.1(14) . . . . ?
N10 C67 C68 C69 -178.8(10) . . . . ?
N10 C67 C72 C71 179.6(10) . . . . ?
N11 C51 C52 C53 0.8(13) . . . . ?
N11 C54 C55 N12 -1.2(16) . . . . ?
N12 C56 C57 C58 -179.0(8) . . . . ?
N12 C56 C61 C60 -179.4(7) . . . . ?
C1 C2 C9 C4 178.9(9) . . . . ?
C1 C2 C9 C15 -64.8(12) . . . . ?
C1 C2 C9 C26 59.9(11) . . . . ?
C2 C9 C4 N1 -138.6(8) . . . . ?
C2 C9 C4 C5 42.9(13) . . . . ?
C2 C9 C15 N3 148.9(10) . . . . ?
C2 C9 C15 C16 -35.9(14) . . . . ?
C2 C9 C26 U2 142.1(5) . . . . ?
C2 C9 C26 N5 -127.8(9) . . . . ?
C2 C9 C26 C27 59.1(11) . . . . ?
C9 C4 C5 C6 177.9(9) . . . . ?
C9 C15 C16 C17 -174.4(10) . . . . ?
C9 C26 C27 U2 104.6(9) . . . . ?
C9 C26 C27 C28 177.9(8) . . . . ?
C4 N1 C7 C6 -1.1(10) . . . . ?
C4 N1 C7 C8 175.6(8) . . . . ?
C4 C9 C15 N3 -95.1(11) . . . . ?
C4 C9 C15 C16 80.2(12) . . . . ?
C4 C9 C26 U2 25.0(8) . . . . ?
C4 C9 C26 N5 115.1(10) . . . . ?
C4 C9 C26 C27 -58.0(11) . . . . ?
C4 C5 C6 C7 0.1(11) . . . . ?
C5 C6 C7 N1 0.7(11) . . . . ?
C5 C6 C7 C8 -175.4(9) . . . . ?
C6 C7 C8 N2 177.3(9) . . . . ?
C7 N1 C4 C9 -177.6(7) . . . . ?
C7 N1 C4 C5 1.2(10) . . . . ?
C8 N2 C81 C14 -31.4(11) . . . . ?
C8 N2 C81 C82 90.6(9) . . . . ?
C11 C12 C13 C14 56.6(13) . . . . ?
C12 C11 C82 C81 58.8(12) . . . . ?
C12 C13 C14 C81 -59.9(12) . . . . ?
C13 C14 C81 N2 -176.0(8) . . . . ?
C13 C14 C81 C82 61.1(10) . . . . ?
C14 C81 C82 C11 -62.1(10) . . . . ?
C15 N3 C18 C17 -1.0(12) . . . . ?
C15 N3 C18 C19 178.5(10) . . . . ?
C15 C9 C4 N1 104.4(9) . . . . ?
C15 C9 C4 C5 -74.1(11) . . . . ?
C15 C9 C26 U2 -96.7(7) . . . . ?
C15 C9 C26 N5 -6.5(13) . . . . ?
C15 C9 C26 C27 -179.6(8) . . . . ?
C15 C16 C17 C18 -1.8(13) . . . . ?
C16 C17 C18 N3 1.8(13) . . . . ?
C16 C17 C18 C19 -177.6(11) . . . . ?
C17 C18 C19 N4 175.6(12) . . . . ?
C18 N3 C15 C9 175.6(9) . . . . ?
C18 N3 C15 C16 -0.2(12) . . . . ?
C19 N4 C20 C21 -92.0(12) . . . . ?
C19 N4 C20 C25 146.0(11) . . . . ?
C20 N4 C19 C18 179.0(10) . . . . ?
C20 C21 C22 C23 54.3(18) . . . . ?
C21 C20 C25 C24 57.5(14) . . . . ?
C21 C22 C23 C24 -53.6(19) . . . . ?
C22 C23 C24 C25 54.6(18) . . . . ?
C23 C24 C25 C20 -54.7(17) . . . . ?
C25 C20 C21 C22 -57.2(13) . . . . ?
C26 N5 C29 U2 70.6(6) . . . . ?
C26 N5 C29 C28 1.4(10) . . . . ?
C26 N5 C29 C30 -171.9(8) . . . . ?
C26 C9 C4 N1 -21.2(11) . . . . ?
C26 C9 C4 C5 160.3(9) . . . . ?
C26 C9 C15 N3 28.0(13) . . . . ?
C26 C9 C15 C16 -156.7(10) . . . . ?
C26 C27 C28 U2 -75.2(6) . . . . ?
C26 C27 C28 C29 -2.8(9) . . . . ?
C27 C28 C29 U2 -70.8(6) . . . . ?
C27 C28 C29 N5 0.9(9) . . . . ?
C27 C28 C29 C30 173.4(8) . . . . ?
C28 C29 C30 N6 176.8(8) . . . . ?
C29 N5 C26 U2 -69.4(5) . . . . ?
C29 N5 C26 C9 -177.2(9) . . . . ?
C29 N5 C26 C27 -3.2(10) . . . . ?
C30 N6 C31 C32 -66.1(11) . . . . ?
C30 N6 C31 C36 171.0(9) . . . . ?
C31 N6 C30 C29 170.4(8) . . . . ?
C31 C32 C33 C34 56.7(15) . . . . ?
C32 C31 C36 C35 57.3(15) . . . . ?
C32 C33 C34 C35 -55.1(18) . . . . ?
C33 C34 C35 C36 54(2) . . . . ?
C34 C35 C36 C31 -55.7(19) . . . . ?
C36 C31 C32 C33 -59.1(14) . . . . ?
C37 C38 C39 C40 177.5(9) . . . . ?
C37 C38 C39 C51 -63.6(12) . . . . ?
C37 C38 C39 C62 59.9(10) . . . . ?
C38 C39 C40 N7 -143.5(8) . . . . ?
C38 C39 C40 C41 39.3(13) . . . . ?
C38 C39 C51 N11 142.0(10) . . . . ?
C38 C39 C51 C52 -40.8(14) . . . . ?
C38 C39 C62 N9 -126.3(10) . . . . ?
C38 C39 C62 C63 62.6(11) . . . . ?
C39 C40 C41 C42 178.1(9) . . . . ?
C39 C51 C52 C53 -176.7(10) . . . . ?
C39 C62 C63 U1 102.8(9) . . . . ?
C39 C62 C63 C64 175.8(9) . . . . ?
C40 N7 C43 C42 -0.1(10) . . . . ?
C40 N7 C43 C44 177.3(8) . . . . ?
C40 C39 C51 N11 -100.0(11) . . . . ?
C40 C39 C51 C52 77.1(12) . . . . ?
C40 C39 C62 N9 117.1(10) . . . . ?
C40 C39 C62 C63 -54.0(12) . . . . ?
C40 C41 C42 C43 -0.7(11) . . . . ?
C41 C42 C43 N7 0.6(11) . . . . ?
C41 C42 C43 C44 -176.5(10) . . . . ?
C42 C43 C44 N8 178.5(10) . . . . ?
C43 N7 C40 C39 -178.0(8) . . . . ?
C43 N7 C40 C41 -0.3(10) . . . . ?
C44 N8 C45 C46 -25.2(12) . . . . ?
C44 N8 C45 C50 97.2(9) . . . . ?
C45 N8 C44 C43 -173.7(8) . . . . ?
C45 C46 C47 C48 -58.6(13) . . . . ?
C46 C45 C50 C49 -58.7(11) . . . . ?
C46 C47 C48 C49 54.0(14) . . . . ?
C47 C48 C49 C50 -52.8(13) . . . . ?
C48 C49 C50 C45 55.9(12) . . . . ?
C50 C45 C46 C47 60.2(11) . . . . ?
C51 N11 C54 C53 -0.3(12) . . . . ?
C51 N11 C54 C55 -179.8(9) . . . . ?
C51 C39 C40 N7 98.5(10) . . . . ?
C51 C39 C40 C41 -78.6(12) . . . . ?
C51 C39 C62 N9 -7.0(14) . . . . ?
C51 C39 C62 C63 -178.1(9) . . . . ?
C51 C52 C53 C54 -0.9(14) . . . . ?
C52 C53 C54 N11 0.8(13) . . . . ?
C52 C53 C54 C55 -179.7(11) . . . . ?
C53 C54 C55 N12 179.3(11) . . . . ?
C54 N11 C51 C39 177.2(9) . . . . ?
C54 N11 C51 C52 -0.3(12) . . . . ?
C55 N12 C56 C57 147.5(9) . . . . ?
C55 N12 C56 C61 -90.1(10) . . . . ?
C56 N12 C55 C54 178.2(9) . . . . ?
C56 C57 C58 C59 -57.2(11) . . . . ?
C57 C56 C61 C60 -55.9(9) . . . . ?
C57 C58 C59 C60 55.0(10) . . . . ?
C58 C59 C60 C61 -55.4(11) . . . . ?
C59 C60 C61 C56 56.2(10) . . . . ?
C61 C56 C57 C58 57.3(10) . . . . ?
C62 N9 C65 U1 71.7(6) . . . . ?
C62 N9 C65 C64 3.4(10) . . . . ?
C62 N9 C65 C66 -171.6(8) . . . . ?
C62 C39 C40 N7 -28.4(11) . . . . ?
C62 C39 C40 C41 154.4(9) . . . . ?
C62 C39 C51 N11 24.0(14) . . . . ?
C62 C39 C51 C52 -158.8(10) . . . . ?
C62 C63 C64 U1 -74.8(7) . . . . ?
C62 C63 C64 C65 -1.2(10) . . . . ?
C63 C64 C65 U1 -71.9(6) . . . . ?
C63 C64 C65 N9 -1.3(10) . . . . ?
C63 C64 C65 C66 172.8(10) . . . . ?
C64 C65 C66 N10 177.3(9) . . . . ?
C65 N9 C62 C39 -176.3(9) . . . . ?
C65 N9 C62 C63 -4.1(10) . . . . ?
C66 N10 C67 C68 -74.1(11) . . . . ?
C66 N10 C67 C72 166.1(9) . . . . ?
C67 N10 C66 C65 169.6(9) . . . . ?
C67 C68 C69 C70 54.3(17) . . . . ?
C68 C67 C72 C71 59.1(13) . . . . ?
C68 C69 C70 C71 -51.1(19) . . . . ?
C69 C70 C71 C72 50.7(18) . . . . ?
C70 C71 C72 C67 -55.6(16) . . . . ?
C72 C67 C68 C69 -57.9(13) . . . . ?
C73 O5 C76 C75 -11.7(17) . . . . ?
C73 C74 C75 C76 -40.5(19) . . . . ?
C74 C75 C76 O5 34(2) . . . . ?
C76 O5 C73 C74 -12.8(15) . . . . ?
C81 N2 C8 C7 -173.6(7) . . . . ?
C82 C11 C12 C13 -55.8(12) . . . . ?
C3 O6 C10 C79A -38(4) . . . . ?
C3 O6 C77 C79 32(4) . . . . ?
C3 C80 C79A C10 14(5) . . . . ?
C10 O6 C3 C80 47(3) . . . . ?
C77 O6 C3 C78 -24(4) . . . . ?
C77 C79 C78 C3 14(4) . . . . ?

loop_
_exptl_oxdiff_crystal_face_indexfrac_h
_exptl_oxdiff_crystal_face_indexfrac_k
_exptl_oxdiff_crystal_face_indexfrac_l
_exptl_oxdiff_crystal_face_x
_exptl_oxdiff_crystal_face_y
_exptl_oxdiff_crystal_face_z
-0.9987 0.0004 0.0005 0.0964 -0.0305 -0.0033
0.9987 -0.0004 -0.0005 -0.0964 0.0305 0.0033
0.0023 -0.0003 -0.9995 -0.0063 -0.0258 0.0706
-0.0023 0.0003 0.9995 0.0063 0.0258 -0.0706
1.0023 1.9996 2.0017 -0.0104 0.2257 -0.0233
0.0104 1.9992 -0.9964 0.0673 0.1177 0.1852
-0.0104 -1.9992 0.9964 -0.0673 -0.1177 -0.1852
-0.0018 -1.0000 -1.0011 -0.0430 -0.0976 0.0133
0.0018 1.0000 1.0011 0.0430 0.0976 -0.0133

loop_
_smtbx_masks_void_nr
_smtbx_masks_void_average_x
_smtbx_masks_void_average_y
_smtbx_masks_void_average_z
_smtbx_masks_void_volume
_smtbx_masks_void_count_electrons
_smtbx_masks_void_content
1 0.000 -0.151 -0.970 1646.0 411.2 '10 THF'
